data_7211769
loop_
_publ_author_name
'Tong, Yu-Zhang'
'Wang, Qing-Lun'
'Yang, Guang'
'Yang, Guang-Ming'
'Yan, Shi-Ping'
'Liao, Dai-Zheng'
'Cheng, Peng'

_publ_section_title
;
 Hydrolytic synthesis and structural characterization of five hexanuclear
 oxo-hydroxo lanthanide clusters
;
_journal_issue 2
_journal_name_full CrystEngComm
_journal_page_first 543
_journal_paper_doi 10.1039/b914208h
_journal_volume 12
_journal_year 2010
_chemical_formula_sum 'C8 H25 Cl4 N8 O16 Tb3'
_chemical_formula_weight 1107.95
_chemical_name_systematic
;
?
;
_space_group_IT_number 13
_symmetry_space_group_name_Hall '-P 2yc'
_symmetry_space_group_name_H-M 'P 1 2/c 1'
_atom_sites_solution_hydrogens geom
_atom_sites_solution_primary direct
_atom_sites_solution_secondary difmap
_audit_creation_method SHELXL-97
_cell_angle_alpha 90.00
_cell_angle_beta 120.60(2)
_cell_angle_gamma 90.00
_cell_formula_units_Z 4
_cell_length_a 14.270(3)
_cell_length_b 13.896(3)
_cell_length_c 19.504(7)
_cell_measurement_temperature 293(2)
_cell_measurement_theta_max 25.01
_cell_measurement_theta_min 3.17
_cell_volume 3329.0(17)
_computing_structure_refinement 'SHELXL-97 (Sheldrick, 1997)'
_computing_structure_solution 'SHELXS-97 (Sheldrick, 1990)'
_diffrn_ambient_temperature 293(2)
_diffrn_measured_fraction_theta_full 0.989
_diffrn_measured_fraction_theta_max 0.989
_diffrn_radiation_monochromator graphite
_diffrn_radiation_source 'fine-focus sealed tube'
_diffrn_radiation_type MoK\a
_diffrn_radiation_wavelength 0.71073
_diffrn_reflns_av_R_equivalents 0.0598
_diffrn_reflns_av_sigmaI/netI 0.0635
_diffrn_reflns_limit_h_max 16
_diffrn_reflns_limit_h_min -16
_diffrn_reflns_limit_k_max 14
_diffrn_reflns_limit_k_min -16
_diffrn_reflns_limit_l_max 23
_diffrn_reflns_limit_l_min -23
_diffrn_reflns_number 18168
_diffrn_reflns_theta_full 25.01
_diffrn_reflns_theta_max 25.01
_diffrn_reflns_theta_min 3.17
_exptl_absorpt_coefficient_mu 6.692
_exptl_absorpt_correction_T_max 0.3479
_exptl_absorpt_correction_T_min 0.3479
_exptl_absorpt_correction_type multi-scan
_exptl_absorpt_process_details SADABS
_exptl_crystal_colour white
_exptl_crystal_density_diffrn 2.211
_exptl_crystal_density_meas ?
_exptl_crystal_density_method 'not measured'
_exptl_crystal_description block
_exptl_crystal_F_000 2079
_exptl_crystal_size_max 0.20
_exptl_crystal_size_mid 0.20
_exptl_crystal_size_min 0.20
_refine_diff_density_max 1.958
_refine_diff_density_min -1.568
_refine_diff_density_rms 0.193
_refine_ls_extinction_method none
_refine_ls_goodness_of_fit_ref 1.081
_refine_ls_hydrogen_treatment constr
_refine_ls_matrix_type full
_refine_ls_number_parameters 367
_refine_ls_number_reflns 5809
_refine_ls_number_restraints 0
_refine_ls_restrained_S_all 1.081
_refine_ls_R_factor_all 0.0946
_refine_ls_R_factor_gt 0.0544
_refine_ls_shift/su_max 0.000
_refine_ls_shift/su_mean 0.000
_refine_ls_structure_factor_coef Fsqd
_refine_ls_weighting_details 'calc w=1/[\s^2^(Fo^2^)+(0.0382P)^2^+26.9449P] where P=(Fo^2^+2Fc^2^)/3'
_refine_ls_weighting_scheme calc
_refine_ls_wR_factor_gt 0.1048
_refine_ls_wR_factor_ref 0.1173
_reflns_number_gt 3932
_reflns_number_total 5809
_reflns_threshold_expression >2sigma(I)
_cod_data_source_file b914208h.txt
_cod_data_source_block shelxs5
_cod_depositor_comments
;
The following automatic conversions were performed:

'_exptl_crystal_density_meas' value 'none' was changed to '?' - the
value is perceived as not measured.

Automatic conversion script
Id: cif_fix_values 3008 2015-01-20 13:52:24Z robertas 
;
_cod_original_cell_volume 3329.0(16)
_cod_original_sg_symbol_H-M P2/c
_cod_database_code 7211769

loop_
_symmetry_equiv_pos_as_xyz
'x, y, z'
'-x, y, -z+1/2'
'-x, -y, -z'
'x, -y, z-1/2'

loop_
_atom_site_label
_atom_site_type_symbol
_atom_site_fract_x
_atom_site_fract_y
_atom_site_fract_z
_atom_site_U_iso_or_equiv
_atom_site_adp_type
_atom_site_occupancy
_atom_site_symmetry_multiplicity
_atom_site_calc_flag
_atom_site_refinement_flags
C1 C 0.1575(13) -0.1870(9) 0.2255(9) 0.047(4) Uani 1 1 d .
H1A H 0.0890 -0.1833 0.2236 0.070 Uiso 1 1 calc R
H1B H 0.2125 -0.2097 0.2770 0.070 Uiso 1 1 calc R
H1C H 0.1513 -0.2307 0.1853 0.070 Uiso 1 1 calc R
C2 C 0.1873(10) -0.0922(9) 0.2115(7) 0.028(3) Uani 1 1 d .
C3 C 0.2727(10) 0.0205(9) 0.1843(7) 0.027(3) Uani 1 1 d .
C4 C 0.3473(11) 0.0652(10) 0.1613(8) 0.039(3) Uani 1 1 d .
H4A H 0.3105 0.0716 0.1044 0.058 Uiso 1 1 calc R
H4B H 0.4105 0.0253 0.1792 0.058 Uiso 1 1 calc R
H4C H 0.3691 0.1276 0.1854 0.058 Uiso 1 1 calc R
C5 C 0.3494(11) 0.4379(9) 0.5933(7) 0.036(3) Uani 1 1 d .
H5A H 0.3432 0.3690 0.5891 0.054 Uiso 1 1 calc R
H5B H 0.3373 0.4592 0.6349 0.054 Uiso 1 1 calc R
H5C H 0.4209 0.4568 0.6054 0.054 Uiso 1 1 calc R
C6 C 0.2676(9) 0.4816(8) 0.5172(6) 0.020(3) Uani 1 1 d .
C7 C 0.1686(10) 0.5898(8) 0.4283(7) 0.022(3) Uani 1 1 d .
C8 C 0.1281(11) 0.6857(9) 0.3927(8) 0.038(3) Uani 1 1 d .
H8A H 0.1879 0.7244 0.3993 0.056 Uiso 1 1 calc R
H8B H 0.0942 0.7163 0.4187 0.056 Uiso 1 1 calc R
H8C H 0.0759 0.6787 0.3369 0.056 Uiso 1 1 calc R
Cl1 Cl 0.6657(4) 0.9273(5) 0.0651(4) 0.109(2) Uani 1 1 d .
Cl2 Cl 0.5000 0.3507(4) 0.2500 0.0491(14) Uani 1 2 d S
Cl3 Cl 0.3507(3) 0.5390(3) 0.3530(3) 0.0635(12) Uani 1 1 d .
Cl4 Cl 0.1351(6) 0.2572(5) 0.5326(4) 0.124(2) Uani 1 1 d .
Cl5 Cl 0.0341(9) 0.0720(7) 0.9784(4) 0.084(4) Uani 0.50 1 d P
N1 N 0.2068(8) 0.0637(6) 0.2021(6) 0.024(2) Uani 1 1 d .
N2 N 0.1498(8) -0.0086(7) 0.2189(6) 0.026(2) Uani 1 1 d .
N3 N 0.2629(9) -0.0758(7) 0.1904(6) 0.036(3) Uani 1 1 d .
N4 N 0.3203(12) -0.1487(9) 0.1742(9) 0.077(5) Uani 1 1 d .
H4D H 0.3077 -0.2085 0.1776 0.093 Uiso 1 1 calc R
H4E H 0.3673 -0.1326 0.1611 0.093 Uiso 1 1 calc R
N5 N 0.3060(9) 0.6551(7) 0.5592(6) 0.038(3) Uani 1 1 d .
H5D H 0.2872 0.7138 0.5446 0.046 Uiso 1 1 calc R
H5E H 0.3578 0.6426 0.6068 0.046 Uiso 1 1 calc R
N6 N 0.2515(8) 0.5789(7) 0.5048(5) 0.024(2) Uani 1 1 d .
N7 N 0.2004(8) 0.4365(6) 0.4521(5) 0.021(2) Uani 1 1 d .
N8 N 0.1363(8) 0.5061(6) 0.3949(5) 0.021(2) Uani 1 1 d .
O1 O 0.0770(6) 0.4568(4) 0.5692(4) 0.0128(17) Uani 1 1 d .
O2 O 0.4960(11) 0.1484(11) 0.6130(8) 0.103(5) Uani 1 1 d .
O3 O 0.4564(13) 0.0870(11) 0.3924(8) 0.119(6) Uani 1 1 d .
O4 O 0.5015(11) 0.3674(9) 0.4678(7) 0.085(4) Uani 1 1 d .
O5 O 0.4370(15) 0.6963(13) 0.2826(11) 0.042(5) Uani 0.50 1 d P
O6 O 0.3449(7) 0.2592(6) 0.4731(5) 0.041(2) Uani 1 1 d .
O7 O 0.2333(8) 0.1021(7) 0.4892(5) 0.044(2) Uani 1 1 d .
O8 O 0.1503(8) 0.2363(6) 0.0879(5) 0.037(2) Uani 1 1 d .
O9 O 0.2413(7) 0.3935(6) 0.1918(5) 0.031(2) Uani 1 1 d .
O10 O 0.1003(7) 0.5573(5) 0.2329(5) 0.027(2) Uani 1 1 d .
O11 O 0.3494(7) 0.2363(7) 0.2928(5) 0.043(2) Uani 1 1 d .
O12 O -0.0920(8) -0.0590(5) 0.1520(5) 0.035(2) Uani 1 1 d .
O13 O 0.0000 0.2481(7) 0.2500 0.019(2) Uani 1 2 d S
O14 O 0.1758(6) 0.1444(5) 0.3224(4) 0.0183(18) Uani 1 1 d .
O15 O 0.0055(6) 0.1440(5) 0.3639(4) 0.0201(19) Uani 1 1 d .
O16 O 0.1761(7) 0.3553(5) 0.3135(4) 0.0196(19) Uani 1 1 d .
O17 O -0.0109(6) 0.3549(5) 0.3564(4) 0.0178(18) Uani 1 1 d .
Tb1 Tb 0.0000 0.07256(5) 0.2500 0.0195(2) Uani 1 2 d S
Tb2 Tb 0.0000 0.42630(5) 0.2500 0.0175(2) Uani 1 2 d S
Tb3 Tb 0.15210(4) 0.24409(4) 0.21503(3) 0.01817(15) Uani 1 1 d .
Tb4 Tb 0.14609(4) 0.25537(4) 0.39839(3) 0.01866(15) Uani 1 1 d .
H5G H 0.3837 0.6683 0.2556 0.028 Uiso 0.50 1 d PR
H2A H 0.5280 0.0992 0.6643 0.028 Uiso 1 1 d R
H2B H 0.4402 0.1269 0.5887 0.028 Uiso 1 1 d R
H5F H 0.4518 0.6937 0.3202 0.028 Uiso 0.50 1 d PR
H1D H 0.1253 0.4431 0.6143 0.028 Uiso 1 1 d R
H1E H 0.0848 0.4854 0.5481 0.028 Uiso 1 1 d R
H3A H 0.4039 0.1368 0.3858 0.028 Uiso 1 1 d R
H3B H 0.4306 0.0787 0.4202 0.028 Uiso 1 1 d R
H4G H 0.5562 0.4069 0.5144 0.028 Uiso 1 1 d R
H4F H 0.4883 0.4448 0.4625 0.028 Uiso 1 1 d R

loop_
_atom_site_aniso_label
_atom_site_aniso_U_11
_atom_site_aniso_U_22
_atom_site_aniso_U_33
_atom_site_aniso_U_23
_atom_site_aniso_U_13
_atom_site_aniso_U_12
C1 0.058(11) 0.037(8) 0.060(10) 0.008(7) 0.041(10) 0.013(8)
C2 0.025(8) 0.038(8) 0.022(7) -0.002(6) 0.012(6) 0.012(6)
C3 0.024(7) 0.036(7) 0.024(7) -0.005(6) 0.015(7) 0.004(6)
C4 0.029(8) 0.058(9) 0.040(8) -0.008(7) 0.024(8) -0.003(7)
C5 0.039(9) 0.034(7) 0.033(8) 0.004(6) 0.017(7) 0.003(7)
C6 0.015(7) 0.030(7) 0.015(6) 0.000(5) 0.008(6) -0.002(5)
C7 0.024(7) 0.026(7) 0.025(7) 0.003(5) 0.017(6) -0.003(5)
C8 0.037(9) 0.030(7) 0.030(8) -0.006(6) 0.006(7) 0.001(7)
Cl1 0.053(3) 0.153(6) 0.095(4) 0.021(4) 0.017(3) -0.013(4)
Cl2 0.031(3) 0.080(4) 0.037(3) 0.000 0.018(3) 0.000
Cl3 0.032(2) 0.091(3) 0.062(3) -0.005(2) 0.020(2) -0.013(2)
Cl4 0.151(6) 0.110(5) 0.106(5) -0.015(4) 0.061(5) -0.002(5)
Cl5 0.110(8) 0.114(8) 0.029(4) -0.049(5) 0.035(5) -0.075(7)
N1 0.031(6) 0.022(5) 0.032(6) -0.003(4) 0.026(6) 0.001(5)
N2 0.031(7) 0.031(6) 0.025(6) -0.004(5) 0.021(6) -0.005(5)
N3 0.047(8) 0.033(6) 0.044(7) 0.002(5) 0.035(7) 0.014(6)
N4 0.110(13) 0.049(8) 0.133(14) 0.025(8) 0.105(12) 0.042(8)
N5 0.038(7) 0.028(6) 0.029(6) -0.014(5) 0.004(6) -0.002(5)
N6 0.023(6) 0.029(6) 0.020(5) -0.006(4) 0.010(5) -0.007(5)
N7 0.023(6) 0.022(5) 0.018(5) 0.002(4) 0.009(5) 0.003(5)
N8 0.023(6) 0.019(5) 0.017(5) 0.007(4) 0.006(5) 0.001(4)
O1 0.031(5) 0.009(3) 0.026(4) -0.011(3) 0.035(4) -0.002(3)
O2 0.076(11) 0.136(13) 0.096(11) 0.014(10) 0.044(9) 0.007(9)
O3 0.123(14) 0.138(14) 0.091(11) 0.048(10) 0.051(11) 0.068(11)
O4 0.076(10) 0.103(10) 0.080(9) -0.022(8) 0.042(8) -0.043(8)
O5 0.033(12) 0.044(11) 0.041(11) 0.029(9) 0.013(10) 0.013(9)
O6 0.025(5) 0.048(6) 0.042(5) -0.005(5) 0.012(5) 0.005(5)
O7 0.046(7) 0.052(6) 0.032(5) 0.000(5) 0.019(5) 0.003(5)
O8 0.059(6) 0.025(5) 0.045(5) -0.007(4) 0.040(5) -0.003(5)
O9 0.024(5) 0.045(5) 0.033(5) 0.000(4) 0.021(5) -0.002(4)
O10 0.023(5) 0.027(5) 0.029(5) 0.000(4) 0.012(4) -0.006(4)
O11 0.027(5) 0.058(6) 0.043(5) -0.010(5) 0.017(5) -0.008(5)
O12 0.057(7) 0.016(4) 0.058(6) -0.008(4) 0.049(6) -0.007(4)
O13 0.021(6) 0.019(5) 0.019(5) 0.000 0.012(5) 0.000
O14 0.016(5) 0.023(4) 0.016(4) -0.002(3) 0.009(4) -0.001(4)
O15 0.020(5) 0.019(4) 0.020(4) -0.003(3) 0.010(4) 0.000(3)
O16 0.023(5) 0.023(4) 0.017(4) 0.001(3) 0.013(4) 0.002(4)
O17 0.016(5) 0.022(4) 0.015(4) -0.007(3) 0.007(4) -0.005(3)
Tb1 0.0226(5) 0.0177(4) 0.0211(5) 0.000 0.0133(4) 0.000
Tb2 0.0168(5) 0.0187(4) 0.0178(4) 0.000 0.0094(4) 0.000
Tb3 0.0175(3) 0.0201(3) 0.0189(3) -0.0012(3) 0.0106(2) 0.0002(3)
Tb4 0.0176(3) 0.0217(3) 0.0169(3) -0.0009(3) 0.0090(2) 0.0014(3)

loop_
_atom_type_symbol
_atom_type_description
_atom_type_scat_dispersion_real
_atom_type_scat_dispersion_imag
_atom_type_scat_source
C C 0.0033 0.0016 'International Tables Vol C Tables 4.2.6.8 and 6.1.1.4'
H H 0.0000 0.0000 'International Tables Vol C Tables 4.2.6.8 and 6.1.1.4'
N N 0.0061 0.0033 'International Tables Vol C Tables 4.2.6.8 and 6.1.1.4'
O O 0.0106 0.0060 'International Tables Vol C Tables 4.2.6.8 and 6.1.1.4'
Tb Tb -0.1723 4.1537 'International Tables Vol C Tables 4.2.6.8 and 6.1.1.4'
Cl Cl 0.1484 0.1585 'International Tables Vol C Tables 4.2.6.8 and 6.1.1.4'

loop_
_geom_angle_atom_site_label_1
_geom_angle_atom_site_label_2
_geom_angle_atom_site_label_3
_geom_angle
_geom_angle_site_symmetry_1
_geom_angle_site_symmetry_3
C2 C1 H1A 109.5 . .
C2 C1 H1B 109.5 . .
H1A C1 H1B 109.5 . .
C2 C1 H1C 109.5 . .
H1A C1 H1C 109.5 . .
H1B C1 H1C 109.5 . .
N2 C2 N3 108.5(11) . .
N2 C2 C1 127.1(11) . .
N3 C2 C1 124.4(11) . .
N1 C3 N3 108.1(11) . .
N1 C3 C4 127.9(12) . .
N3 C3 C4 124.1(11) . .
C3 C4 H4A 109.5 . .
C3 C4 H4B 109.5 . .
H4A C4 H4B 109.5 . .
C3 C4 H4C 109.5 . .
H4A C4 H4C 109.5 . .
H4B C4 H4C 109.5 . .
C6 C5 H5A 109.5 . .
C6 C5 H5B 109.5 . .
H5A C5 H5B 109.5 . .
C6 C5 H5C 109.5 . .
H5A C5 H5C 109.5 . .
H5B C5 H5C 109.5 . .
N7 C6 N6 109.2(10) . .
N7 C6 C5 126.8(11) . .
N6 C6 C5 124.1(10) . .
N8 C7 N6 109.8(10) . .
N8 C7 C8 128.2(11) . .
N6 C7 C8 122.0(11) . .
C7 C8 H8A 109.5 . .
C7 C8 H8B 109.5 . .
H8A C8 H8B 109.5 . .
C7 C8 H8C 109.5 . .
H8A C8 H8C 109.5 . .
H8B C8 H8C 109.5 . .
C3 N1 N2 108.0(9) . .
C3 N1 Tb3 137.8(8) . .
N2 N1 Tb3 114.2(6) . .
C2 N2 N1 106.4(9) . .
C2 N2 Tb1 142.5(8) . .
N1 N2 Tb1 111.0(6) . .
C2 N3 C3 109.0(10) . .
C2 N3 N4 125.4(11) . .
C3 N3 N4 125.5(11) . .
N3 N4 H4D 120.0 . .
N3 N4 H4E 120.0 . .
H4D N4 H4E 120.0 . .
N6 N5 H5D 120.0 . .
N6 N5 H5E 120.0 . .
H5D N5 H5E 120.0 . .
C7 N6 C6 106.1(9) . .
C7 N6 N5 125.2(10) . .
C6 N6 N5 128.6(10) . .
C6 N7 N8 107.7(9) . .
C6 N7 Tb4 139.2(7) . .
N8 N7 Tb4 113.1(6) . .
C7 N8 N7 107.2(9) . .
C7 N8 Tb2 140.4(7) . .
N7 N8 Tb2 112.1(6) . .
H1D O1 H1E 121.6 . .
H2A O2 H2B 98.3 . .
H3A O3 H3B 67.0 . .
H4G O4 H4F 64.2 . .
H5G O5 H5F 112.3 . .
Tb1 O13 Tb2 180.0 . .
Tb1 O13 Tb4 92.2(2) . 2
Tb2 O13 Tb4 87.8(2) . 2
Tb1 O13 Tb4 92.2(2) . .
Tb2 O13 Tb4 87.8(2) . .
Tb4 O13 Tb4 175.5(5) 2 .
Tb1 O13 Tb3 88.8(2) . 2
Tb2 O13 Tb3 91.2(2) . 2
Tb4 O13 Tb3 89.39(3) 2 2
Tb4 O13 Tb3 90.71(3) . 2
Tb1 O13 Tb3 88.8(2) . .
Tb2 O13 Tb3 91.2(2) . .
Tb4 O13 Tb3 90.71(3) 2 .
Tb4 O13 Tb3 89.39(3) . .
Tb3 O13 Tb3 177.5(4) 2 .
Tb4 O14 Tb1 100.2(3) . .
Tb4 O14 Tb3 100.6(3) . .
Tb1 O14 Tb3 95.0(3) . .
Tb4 O15 Tb1 99.1(3) . .
Tb4 O15 Tb3 100.7(3) . 2
Tb1 O15 Tb3 93.8(3) . 2
Tb3 O16 Tb4 100.6(3) . .
Tb3 O16 Tb2 99.9(3) . .
Tb4 O16 Tb2 95.1(3) . .
Tb3 O17 Tb2 100.0(3) 2 .
Tb3 O17 Tb4 101.2(3) 2 .
Tb2 O17 Tb4 94.2(3) . .
O14 Tb1 O14 130.4(4) 2 .
O14 Tb1 O15 84.5(3) 2 .
O14 Tb1 O15 75.5(3) . .
O14 Tb1 O15 75.5(3) 2 2
O14 Tb1 O15 84.5(3) . 2
O15 Tb1 O15 131.1(3) . 2
O14 Tb1 O13 65.22(18) 2 .
O14 Tb1 O13 65.22(18) . .
O15 Tb1 O13 65.55(17) . .
O15 Tb1 O13 65.55(17) 2 .
O14 Tb1 O12 82.4(3) 2 .
O14 Tb1 O12 138.5(3) . .
O15 Tb1 O12 140.7(3) . .
O15 Tb1 O12 80.6(3) 2 .
O13 Tb1 O12 137.4(2) . .
O14 Tb1 O12 138.5(3) 2 2
O14 Tb1 O12 82.4(3) . 2
O15 Tb1 O12 80.6(3) . 2
O15 Tb1 O12 140.7(3) 2 2
O13 Tb1 O12 137.4(2) . 2
O12 Tb1 O12 85.2(4) . 2
O14 Tb1 N2 138.2(3) 2 .
O14 Tb1 N2 66.4(3) . .
O15 Tb1 N2 135.5(3) . .
O15 Tb1 N2 68.1(3) 2 .
O13 Tb1 N2 114.3(2) . .
O12 Tb1 N2 72.1(3) . .
O12 Tb1 N2 72.6(3) 2 .
O14 Tb1 N2 66.4(3) 2 2
O14 Tb1 N2 138.2(3) . 2
O15 Tb1 N2 68.1(3) . 2
O15 Tb1 N2 135.5(3) 2 2
O13 Tb1 N2 114.29(19) . 2
O12 Tb1 N2 72.6(3) . 2
O12 Tb1 N2 72.1(3) 2 2
N2 Tb1 N2 131.4(4) . 2
O14 Tb1 Tb3 42.54(17) 2 2
O14 Tb1 Tb3 99.70(18) . 2
O15 Tb1 Tb3 43.29(18) . 2
O15 Tb1 Tb3 99.60(18) 2 2
O13 Tb1 Tb3 47.323(15) . 2
O12 Tb1 Tb3 120.8(2) . 2
O12 Tb1 Tb3 119.09(18) 2 2
N2 Tb1 Tb3 161.6(2) . 2
N2 Tb1 Tb3 66.97(19) 2 2
O14 Tb1 Tb3 99.70(18) 2 .
O14 Tb1 Tb3 42.54(17) . .
O15 Tb1 Tb3 99.60(18) . .
O15 Tb1 Tb3 43.29(18) 2 .
O13 Tb1 Tb3 47.323(15) . .
O12 Tb1 Tb3 119.09(18) . .
O12 Tb1 Tb3 120.8(2) 2 .
N2 Tb1 Tb3 67.0(2) . .
N2 Tb1 Tb3 161.6(2) 2 .
Tb3 Tb1 Tb3 94.65(3) 2 .
O14 Tb1 Tb4 39.28(17) 2 2
O14 Tb1 Tb4 100.62(18) . 2
O15 Tb1 Tb4 100.65(18) . 2
O15 Tb1 Tb4 39.89(18) 2 2
O13 Tb1 Tb4 45.279(18) . 2
O12 Tb1 Tb4 92.2(2) . 2
O12 Tb1 Tb4 176.9(2) 2 2
N2 Tb1 Tb4 108.0(2) . 2
N2 Tb1 Tb4 105.6(2) 2 2
Tb3 Tb1 Tb4 61.12(2) 2 2
Tb3 Tb1 Tb4 61.91(2) . 2
O17 Tb2 O17 130.7(3) . 2
O17 Tb2 O16 76.1(3) . 2
O17 Tb2 O16 83.9(3) 2 2
O17 Tb2 O16 83.9(3) . .
O17 Tb2 O16 76.1(2) 2 .
O16 Tb2 O16 131.0(4) 2 .
O17 Tb2 O10 83.6(3) . 2
O17 Tb2 O10 137.2(3) 2 2
O16 Tb2 O10 81.0(3) 2 2
O16 Tb2 O10 140.9(3) . 2
O17 Tb2 O10 137.2(3) . .
O17 Tb2 O10 83.6(3) 2 .
O16 Tb2 O10 140.9(3) 2 .
O16 Tb2 O10 81.0(3) . .
O10 Tb2 O10 83.5(4) 2 .
O17 Tb2 O13 65.33(16) . .
O17 Tb2 O13 65.33(16) 2 .
O16 Tb2 O13 65.49(18) 2 .
O16 Tb2 O13 65.49(18) . .
O10 Tb2 O13 138.23(19) 2 .
O10 Tb2 O13 138.23(19) . .
O17 Tb2 N8 138.3(3) . 2
O17 Tb2 N8 66.0(3) 2 2
O16 Tb2 N8 67.7(3) 2 2
O16 Tb2 N8 135.9(3) . 2
O10 Tb2 N8 71.3(3) 2 2
O10 Tb2 N8 73.3(3) . 2
O13 Tb2 N8 114.06(18) . 2
O17 Tb2 N8 66.0(3) . .
O17 Tb2 N8 138.3(3) 2 .
O16 Tb2 N8 135.9(3) 2 .
O16 Tb2 N8 67.7(3) . .
O10 Tb2 N8 73.3(3) 2 .
O10 Tb2 N8 71.3(3) . .
O13 Tb2 N8 114.06(18) . .
N8 Tb2 N8 131.9(4) 2 .
O17 Tb2 Tb4 43.11(18) . .
O17 Tb2 Tb4 99.38(17) 2 .
O16 Tb2 Tb4 100.15(18) 2 .
O16 Tb2 Tb4 42.27(17) . .
O10 Tb2 Tb4 122.53(18) 2 .
O10 Tb2 Tb4 118.41(19) . .
O13 Tb2 Tb4 47.202(18) . .
N8 Tb2 Tb4 161.18(18) 2 .
N8 Tb2 Tb4 66.88(18) . .
O17 Tb2 Tb4 99.38(17) . 2
O17 Tb2 Tb4 43.11(18) 2 2
O16 Tb2 Tb4 42.27(17) 2 2
O16 Tb2 Tb4 100.15(18) . 2
O10 Tb2 Tb4 118.41(19) 2 2
O10 Tb2 Tb4 122.53(18) . 2
O13 Tb2 Tb4 47.201(18) . 2
N8 Tb2 Tb4 66.88(18) 2 2
N8 Tb2 Tb4 161.18(18) . 2
Tb4 Tb2 Tb4 94.40(4) . 2
O17 Tb2 Tb3 39.73(17) . 2
O17 Tb2 Tb3 100.66(18) 2 2
O16 Tb2 Tb3 39.80(17) 2 2
O16 Tb2 Tb3 100.82(18) . 2
O10 Tb2 Tb3 92.67(19) 2 2
O10 Tb2 Tb3 175.66(18) . 2
O13 Tb2 Tb3 45.596(14) . 2
N8 Tb2 Tb3 107.5(2) 2 2
N8 Tb2 Tb3 105.66(19) . 2
Tb4 Tb2 Tb3 62.01(2) . 2
Tb4 Tb2 Tb3 61.22(3) 2 2
O17 Tb3 O16 77.1(3) 2 .
O17 Tb3 O14 126.6(3) 2 .
O16 Tb3 O14 76.6(2) . .
O17 Tb3 O15 76.1(2) 2 2
O16 Tb3 O15 126.9(3) . 2
O14 Tb3 O15 84.0(3) . 2
O17 Tb3 O11 140.5(3) 2 .
O16 Tb3 O11 83.0(3) . .
O14 Tb3 O11 79.9(3) . .
O15 Tb3 O11 141.3(3) 2 .
O17 Tb3 O8 82.3(3) 2 .
O16 Tb3 O8 140.5(3) . .
O14 Tb3 O8 141.3(3) . .
O15 Tb3 O8 78.7(3) 2 .
O11 Tb3 O8 92.4(3) . .
O17 Tb3 O13 63.9(2) 2 .
O16 Tb3 O13 64.1(3) . .
O14 Tb3 O13 62.9(2) . .
O15 Tb3 O13 63.0(2) 2 .
O11 Tb3 O13 134.3(2) . .
O8 Tb3 O13 133.2(2) . .
O17 Tb3 O9 73.8(3) 2 .
O16 Tb3 O9 74.7(3) . .
O14 Tb3 O9 139.0(3) . .
O15 Tb3 O9 136.9(3) 2 .
O11 Tb3 O9 68.2(3) . .
O8 Tb3 O9 67.3(3) . .
O13 Tb3 O9 125.6(3) . .
O17 Tb3 N1 139.6(3) 2 .
O16 Tb3 N1 139.9(3) . .
O14 Tb3 N1 67.7(3) . .
O15 Tb3 N1 67.8(3) 2 .
O11 Tb3 N1 73.5(3) . .
O8 Tb3 N1 73.7(3) . .
O13 Tb3 N1 111.7(3) . .
O9 Tb3 N1 122.7(3) . .
O17 Tb3 Tb1 97.58(18) 2 .
O16 Tb3 Tb1 97.74(18) . .
O14 Tb3 Tb1 42.46(19) . .
O15 Tb3 Tb1 42.87(17) 2 .
O11 Tb3 Tb1 118.9(2) . .
O8 Tb3 Tb1 118.25(19) . .
O13 Tb3 Tb1 43.9(2) . .
O9 Tb3 Tb1 169.46(18) . .
N1 Tb3 Tb1 67.8(2) . .
O17 Tb3 Tb2 40.28(18) 2 .
O16 Tb3 Tb2 40.33(19) . .
O14 Tb3 Tb2 94.09(18) . .
O15 Tb3 Tb2 94.00(18) 2 .
O11 Tb3 Tb2 122.0(2) . .
O8 Tb3 Tb2 121.3(2) . .
O13 Tb3 Tb2 43.2(2) . .
O9 Tb3 Tb2 82.42(18) . .
N1 Tb3 Tb2 154.8(2) . .
Tb1 Tb3 Tb2 87.08(2) . .
O17 Tb3 Tb4 96.49(18) 2 .
O16 Tb3 Tb4 39.82(18) . .
O14 Tb3 Tb4 39.04(17) . .
O15 Tb3 Tb4 99.89(18) 2 .
O11 Tb3 Tb4 89.3(2) . .
O8 Tb3 Tb4 178.3(2) . .
O13 Tb3 Tb4 45.10(2) . .
O9 Tb3 Tb4 113.48(18) . .
N1 Tb3 Tb4 106.7(2) . .
Tb1 Tb3 Tb4 60.719(17) . .
Tb2 Tb3 Tb4 57.722(17) . .
O14 Tb4 O15 77.7(3) . .
O14 Tb4 O16 77.6(2) . .
O15 Tb4 O16 128.4(3) . .
O14 Tb4 O17 127.5(3) . .
O15 Tb4 O17 76.6(2) . .
O16 Tb4 O17 83.8(3) . .
O14 Tb4 O6 82.0(3) . .
O15 Tb4 O6 138.6(3) . .
O16 Tb4 O6 80.5(3) . .
O17 Tb4 O6 142.3(3) . .
O14 Tb4 O13 64.0(3) . .
O15 Tb4 O13 64.3(2) . .
O16 Tb4 O13 64.2(2) . .
O17 Tb4 O13 63.6(2) . .
O6 Tb4 O13 134.7(2) . .
O14 Tb4 O7 73.5(3) . .
O15 Tb4 O7 72.7(3) . .
O16 Tb4 O7 138.8(3) . .
O17 Tb4 O7 137.3(3) . .
O6 Tb4 O7 67.1(3) . .
O13 Tb4 O7 124.0(3) . .
O14 Tb4 N7 139.6(3) . .
O15 Tb4 N7 140.0(3) . .
O16 Tb4 N7 66.6(3) . .
O17 Tb4 N7 68.0(3) . .
O6 Tb4 N7 74.3(3) . .
O13 Tb4 N7 112.6(3) . .
O7 Tb4 N7 123.4(3) . .
O14 Tb4 Cl4 138.1(2) . .
O15 Tb4 Cl4 79.7(2) . .
O16 Tb4 Cl4 142.6(2) . .
O17 Tb4 Cl4 79.7(2) . .
O6 Tb4 Cl4 92.6(3) . .
O13 Tb4 Cl4 132.73(17) . .
O7 Tb4 Cl4 66.3(2) . .
N7 Tb4 Cl4 76.1(2) . .
O14 Tb4 Tb2 98.53(18) . .
O15 Tb4 Tb2 98.54(18) . .
O16 Tb4 Tb2 42.63(19) . .
O17 Tb4 Tb2 42.66(17) . .
O6 Tb4 Tb2 120.1(2) . .
O13 Tb4 Tb2 45.0(2) . .
O7 Tb4 Tb2 169.0(2) . .
N7 Tb4 Tb2 67.6(2) . .
Cl4 Tb4 Tb2 119.46(15) . .
O14 Tb4 Tb1 40.51(19) . .
O15 Tb4 Tb1 40.98(18) . .
O16 Tb4 Tb1 95.08(18) . .
O17 Tb4 Tb1 94.27(17) . .
O6 Tb4 Tb1 121.0(2) . .
O13 Tb4 Tb1 42.5(2) . .
O7 Tb4 Tb1 81.5(2) . .
N7 Tb4 Tb1 155.1(2) . .
Cl4 Tb4 Tb1 119.26(15) . .
Tb2 Tb4 Tb1 87.52(3) . .
O14 Tb4 Tb3 40.34(18) . .
O15 Tb4 Tb3 97.75(18) . .
O16 Tb4 Tb3 39.62(17) . .
O17 Tb4 Tb3 100.10(17) . .
O6 Tb4 Tb3 89.2(2) . .
O13 Tb4 Tb3 45.52(2) . .
O7 Tb4 Tb3 112.78(19) . .
N7 Tb4 Tb3 106.19(19) . .
Cl4 Tb4 Tb3 177.42(15) . .
Tb2 Tb4 Tb3 61.06(2) . .
Tb1 Tb4 Tb3 58.16(2) . .

loop_
_geom_bond_atom_site_label_1
_geom_bond_atom_site_label_2
_geom_bond_distance
_geom_bond_site_symmetry_2
C1 C2 1.454(17) .
C1 H1A 0.9600 .
C1 H1B 0.9600 .
C1 H1C 0.9600 .
C2 N2 1.317(14) .
C2 N3 1.354(16) .
C3 N1 1.303(14) .
C3 N3 1.357(15) .
C3 C4 1.486(17) .
C4 H4A 0.9600 .
C4 H4B 0.9600 .
C4 H4C 0.9600 .
C5 C6 1.473(16) .
C5 H5A 0.9600 .
C5 H5B 0.9600 .
C5 H5C 0.9600 .
C6 N7 1.297(14) .
C6 N6 1.373(14) .
C7 N8 1.298(14) .
C7 N6 1.360(14) .
C7 C8 1.477(16) .
C8 H8A 0.9600 .
C8 H8B 0.9600 .
C8 H8C 0.9600 .
Cl4 Tb4 2.700(7) .
N1 N2 1.432(13) .
N1 Tb3 2.675(9) .
N2 Tb1 2.743(10) .
N3 N4 1.436(14) .
N4 H4D 0.8600 .
N4 H4E 0.8600 .
N5 N6 1.418(12) .
N5 H5D 0.8600 .
N5 H5E 0.8600 .
N7 N8 1.407(12) .
N7 Tb4 2.685(9) .
N8 Tb2 2.720(9) .
O1 H1D 0.8173 .
O1 H1E 0.6218 .
O2 H2A 1.1000 .
O2 H2B 0.7509 .
O3 H3A 0.9785 .
O3 H3B 0.8029 .
O4 H4G 1.0072 .
O4 H4F 1.0877 .
O5 H5G 0.7748 .
O5 H5F 0.6525 .
O6 Tb4 2.442(9) .
O7 Tb4 2.641(9) .
O8 Tb3 2.469(8) .
O9 Tb3 2.593(8) .
O10 Tb2 2.441(7) .
O11 Tb3 2.427(9) .
O12 Tb1 2.483(8) .
O13 Tb1 2.440(10) .
O13 Tb2 2.476(10) .
O13 Tb4 2.5671(12) 2
O13 Tb4 2.5671(12) .
O13 Tb3 2.5857(7) 2
O13 Tb3 2.5858(7) .
O14 Tb4 2.322(7) .
O14 Tb1 2.383(8) .
O14 Tb3 2.387(7) .
O15 Tb4 2.345(8) .
O15 Tb1 2.398(7) .
O15 Tb3 2.416(8) 2
O16 Tb3 2.351(7) .
O16 Tb4 2.361(7) .
O16 Tb2 2.377(8) .
O17 Tb3 2.348(7) 2
O17 Tb2 2.376(7) .
O17 Tb4 2.396(8) .
Tb1 O14 2.383(8) 2
Tb1 O15 2.398(7) 2
Tb1 O12 2.483(8) 2
Tb1 N2 2.743(10) 2
Tb1 Tb3 3.5163(9) 2
Tb1 Tb3 3.5163(9) .
Tb1 Tb4 3.6101(11) 2
Tb2 O17 2.376(7) 2
Tb2 O16 2.377(8) 2
Tb2 O10 2.441(7) 2
Tb2 N8 2.720(9) 2
Tb2 Tb4 3.4959(11) .
Tb2 Tb4 3.4959(11) 2
Tb2 Tb3 3.6185(9) 2
Tb3 O17 2.348(7) 2
Tb3 O15 2.416(8) 2
Tb3 Tb4 3.6241(14) .

loop_
_geom_torsion_atom_site_label_1
_geom_torsion_atom_site_label_2
_geom_torsion_atom_site_label_3
_geom_torsion_atom_site_label_4
_geom_torsion
_geom_torsion_site_symmetry_1
_geom_torsion_site_symmetry_4
N3 C3 N1 N2 -1.3(14) . .
C4 C3 N1 N2 178.9(12) . .
N3 C3 N1 Tb3 178.7(8) . .
C4 C3 N1 Tb3 -1(2) . .
N3 C2 N2 N1 -0.6(13) . .
C1 C2 N2 N1 177.5(13) . .
N3 C2 N2 Tb1 176.7(9) . .
C1 C2 N2 Tb1 -5(2) . .
C3 N1 N2 C2 1.2(13) . .
Tb3 N1 N2 C2 -178.8(7) . .
C3 N1 N2 Tb1 -177.1(8) . .
Tb3 N1 N2 Tb1 2.9(8) . .
N2 C2 N3 C3 -0.2(14) . .
C1 C2 N3 C3 -178.3(12) . .
N2 C2 N3 N4 -178.0(12) . .
C1 C2 N3 N4 4(2) . .
N1 C3 N3 C2 0.9(15) . .
C4 C3 N3 C2 -179.2(12) . .
N1 C3 N3 N4 178.8(12) . .
C4 C3 N3 N4 -1(2) . .
N8 C7 N6 C6 -0.9(13) . .
C8 C7 N6 C6 -179.7(11) . .
N8 C7 N6 N5 -179.5(10) . .
C8 C7 N6 N5 1.7(18) . .
N7 C6 N6 C7 1.1(12) . .
C5 C6 N6 C7 -179.0(11) . .
N7 C6 N6 N5 179.6(10) . .
C5 C6 N6 N5 -0.5(19) . .
N6 C6 N7 N8 -0.8(12) . .
C5 C6 N7 N8 179.3(11) . .
N6 C6 N7 Tb4 -178.6(8) . .
C5 C6 N7 Tb4 1.5(19) . .
N6 C7 N8 N7 0.4(12) . .
C8 C7 N8 N7 179.1(11) . .
N6 C7 N8 Tb2 -172.8(8) . .
C8 C7 N8 Tb2 6(2) . .
C6 N7 N8 C7 0.3(12) . .
Tb4 N7 N8 C7 178.7(7) . .
C6 N7 N8 Tb2 175.6(7) . .
Tb4 N7 N8 Tb2 -6.0(7) . .
Tb4 O14 Tb1 O14 48.72(17) . 2
Tb3 O14 Tb1 O14 -53.04(16) . 2
Tb4 O14 Tb1 O15 -20.7(2) . .
Tb3 O14 Tb1 O15 -122.5(3) . .
Tb4 O14 Tb1 O15 114.3(3) . 2
Tb3 O14 Tb1 O15 12.5(2) . 2
Tb4 O14 Tb1 O13 48.72(17) . .
Tb3 O14 Tb1 O13 -53.04(16) . .
Tb4 O14 Tb1 O12 -176.7(3) . .
Tb3 O14 Tb1 O12 81.6(4) . .
Tb4 O14 Tb1 O12 -102.9(3) . 2
Tb3 O14 Tb1 O12 155.4(3) . 2
Tb4 O14 Tb1 N2 -177.2(4) . .
Tb3 O14 Tb1 N2 81.1(3) . .
Tb4 O14 Tb1 N2 -50.7(5) . 2
Tb3 O14 Tb1 N2 -152.5(3) . 2
Tb4 O14 Tb1 Tb3 15.5(2) . 2
Tb3 O14 Tb1 Tb3 -86.28(19) . 2
Tb4 O14 Tb1 Tb3 101.8(3) . .
Tb4 O14 Tb1 Tb4 77.7(2) . 2
Tb3 O14 Tb1 Tb4 -24.1(2) . 2
Tb4 O15 Tb1 O14 -113.9(3) . 2
Tb3 O15 Tb1 O14 -12.4(2) 2 2
Tb4 O15 Tb1 O14 20.4(2) . .
Tb3 O15 Tb1 O14 121.9(3) 2 .
Tb4 O15 Tb1 O15 -48.60(17) . 2
Tb3 O15 Tb1 O15 52.89(15) 2 2
Tb4 O15 Tb1 O13 -48.60(17) . .
Tb3 O15 Tb1 O13 52.89(15) 2 .
Tb4 O15 Tb1 O12 175.3(3) . .
Tb3 O15 Tb1 O12 -83.3(4) 2 .
Tb4 O15 Tb1 O12 105.0(3) . 2
Tb3 O15 Tb1 O12 -153.5(3) 2 2
Tb4 O15 Tb1 N2 51.9(4) . .
Tb3 O15 Tb1 N2 153.4(3) 2 .
Tb4 O15 Tb1 N2 179.4(4) . 2
Tb3 O15 Tb1 N2 -79.1(3) 2 2
Tb4 O15 Tb1 Tb3 -101.5(3) . 2
Tb4 O15 Tb1 Tb3 -14.9(2) . .
Tb3 O15 Tb1 Tb3 86.6(2) 2 .
Tb4 O15 Tb1 Tb4 -77.9(2) . 2
Tb3 O15 Tb1 Tb4 23.6(2) 2 2
Tb2 O13 Tb1 O14 -146(100) . 2
Tb4 O13 Tb1 O14 -42.03(19) 2 2
Tb4 O13 Tb1 O14 137.97(19) . 2
Tb3 O13 Tb1 O14 47.30(19) 2 2
Tb3 O13 Tb1 O14 -132.70(19) . 2
Tb2 O13 Tb1 O14 34(100) . .
Tb4 O13 Tb1 O14 137.97(19) 2 .
Tb4 O13 Tb1 O14 -42.03(19) . .
Tb3 O13 Tb1 O14 -132.70(19) 2 .
Tb3 O13 Tb1 O14 47.30(19) . .
Tb2 O13 Tb1 O15 119(100) . .
Tb4 O13 Tb1 O15 -137.4(2) 2 .
Tb4 O13 Tb1 O15 42.6(2) . .
Tb3 O13 Tb1 O15 -48.1(2) 2 .
Tb3 O13 Tb1 O15 131.9(2) . .
Tb2 O13 Tb1 O15 -61(100) . 2
Tb4 O13 Tb1 O15 42.6(2) 2 2
Tb4 O13 Tb1 O15 -137.4(2) . 2
Tb3 O13 Tb1 O15 131.9(2) 2 2
Tb3 O13 Tb1 O15 -48.1(2) . 2
Tb2 O13 Tb1 O12 -102(100) . .
Tb4 O13 Tb1 O12 2.1(3) 2 .
Tb4 O13 Tb1 O12 -177.9(3) . .
Tb3 O13 Tb1 O12 91.5(3) 2 .
Tb3 O13 Tb1 O12 -88.5(3) . .
Tb2 O13 Tb1 O12 78(100) . 2
Tb4 O13 Tb1 O12 -177.9(3) 2 2
Tb4 O13 Tb1 O12 2.1(3) . 2
Tb3 O13 Tb1 O12 -88.5(3) 2 2
Tb3 O13 Tb1 O12 91.5(3) . 2
Tb2 O13 Tb1 N2 -12(100) . .
Tb4 O13 Tb1 N2 91.8(2) 2 .
Tb4 O13 Tb1 N2 -88.2(2) . .
Tb3 O13 Tb1 N2 -178.9(2) 2 .
Tb3 O13 Tb1 N2 1.1(2) . .
Tb2 O13 Tb1 N2 168(100) . 2
Tb4 O13 Tb1 N2 -88.2(2) 2 2
Tb4 O13 Tb1 N2 91.8(2) . 2
Tb3 O13 Tb1 N2 1.1(2) 2 2
Tb3 O13 Tb1 N2 -178.9(2) . 2
Tb2 O13 Tb1 Tb3 167(100) . 2
Tb4 O13 Tb1 Tb3 -89.34(3) 2 2
Tb4 O13 Tb1 Tb3 90.66(3) . 2
Tb3 O13 Tb1 Tb3 180.0 . 2
Tb2 O13 Tb1 Tb3 -13(100) . .
Tb4 O13 Tb1 Tb3 90.66(3) 2 .
Tb4 O13 Tb1 Tb3 -89.34(3) . .
Tb3 O13 Tb1 Tb3 180.0 2 .
Tb2 O13 Tb1 Tb4 -104(100) . 2
Tb4 O13 Tb1 Tb4 180.0 . 2
Tb3 O13 Tb1 Tb4 89.34(3) 2 2
Tb3 O13 Tb1 Tb4 -90.66(3) . 2
C2 N2 Tb1 O14 -101.0(13) . 2
N1 N2 Tb1 O14 76.2(8) . 2
C2 N2 Tb1 O14 134.0(14) . .
N1 N2 Tb1 O14 -48.7(7) . .
C2 N2 Tb1 O15 100.6(13) . .
N1 N2 Tb1 O15 -82.2(8) . .
C2 N2 Tb1 O15 -132.4(14) . 2
N1 N2 Tb1 O15 44.8(7) . 2
C2 N2 Tb1 O13 179.7(12) . .
N1 N2 Tb1 O13 -3.1(7) . .
C2 N2 Tb1 O12 -45.6(13) . .
N1 N2 Tb1 O12 131.6(7) . .
C2 N2 Tb1 O12 44.8(13) . 2
N1 N2 Tb1 O12 -137.9(7) . 2
C2 N2 Tb1 N2 -0.3(12) . 2
N1 N2 Tb1 N2 176.9(7) . 2
C2 N2 Tb1 Tb3 177.2(9) . 2
N1 N2 Tb1 Tb3 -5.6(12) . 2
C2 N2 Tb1 Tb3 -179.4(14) . .
N1 N2 Tb1 Tb3 -2.2(6) . .
C2 N2 Tb1 Tb4 -132.0(13) . 2
N1 N2 Tb1 Tb4 45.2(7) . 2
Tb3 O17 Tb2 O17 -49.30(16) 2 2
Tb4 O17 Tb2 O17 52.89(14) . 2
Tb3 O17 Tb2 O16 19.8(3) 2 2
Tb4 O17 Tb2 O16 122.0(3) . 2
Tb3 O17 Tb2 O16 -115.1(3) 2 .
Tb4 O17 Tb2 O16 -12.9(2) . .
Tb3 O17 Tb2 O10 102.0(3) 2 2
Tb4 O17 Tb2 O10 -155.8(3) . 2
Tb3 O17 Tb2 O10 175.3(3) 2 .
Tb4 O17 Tb2 O10 -82.5(4) . .
Tb3 O17 Tb2 O13 -49.30(16) 2 .
Tb4 O17 Tb2 O13 52.89(14) . .
Tb3 O17 Tb2 N8 49.8(5) 2 2
Tb4 O17 Tb2 N8 152.0(3) . 2
Tb3 O17 Tb2 N8 176.6(4) 2 .
Tb4 O17 Tb2 N8 -81.2(3) . .
Tb3 O17 Tb2 Tb4 -102.2(3) 2 .
Tb3 O17 Tb2 Tb4 -15.8(2) 2 2
Tb4 O17 Tb2 Tb4 86.41(19) . 2
Tb4 O17 Tb2 Tb3 102.2(3) . 2
Tb3 O16 Tb2 O17 114.8(3) . .
Tb4 O16 Tb2 O17 13.1(2) . .
Tb3 O16 Tb2 O17 -19.8(2) . 2
Tb4 O16 Tb2 O17 -121.4(3) . 2
Tb3 O16 Tb2 O16 49.15(17) . 2
Tb4 O16 Tb2 O16 -52.52(16) . 2
Tb3 O16 Tb2 O10 -173.3(3) . 2
Tb4 O16 Tb2 O10 85.1(4) . 2
Tb3 O16 Tb2 O10 -105.3(3) . .
Tb4 O16 Tb2 O10 153.0(3) . .
Tb3 O16 Tb2 O13 49.15(17) . .
Tb4 O16 Tb2 O13 -52.52(16) . .
Tb3 O16 Tb2 N8 -50.8(4) . 2
Tb4 O16 Tb2 N8 -152.5(3) . 2
Tb3 O16 Tb2 N8 -178.7(3) . .
Tb4 O16 Tb2 N8 79.6(3) . .
Tb3 O16 Tb2 Tb4 101.7(3) . .
Tb3 O16 Tb2 Tb4 16.3(2) . 2
Tb4 O16 Tb2 Tb4 -85.4(2) . 2
Tb3 O16 Tb2 Tb3 78.7(2) . 2
Tb4 O16 Tb2 Tb3 -23.0(2) . 2
Tb1 O13 Tb2 O17 -124(100) . .
Tb4 O13 Tb2 O17 132.0(2) 2 .
Tb4 O13 Tb2 O17 -48.0(2) . .
Tb3 O13 Tb2 O17 42.7(2) 2 .
Tb3 O13 Tb2 O17 -137.3(2) . .
Tb1 O13 Tb2 O17 56(100) . 2
Tb4 O13 Tb2 O17 -48.0(2) 2 2
Tb4 O13 Tb2 O17 132.0(2) . 2
Tb3 O13 Tb2 O17 -137.3(2) 2 2
Tb3 O13 Tb2 O17 42.7(2) . 2
Tb1 O13 Tb2 O16 150(100) . 2
Tb4 O13 Tb2 O16 46.67(18) 2 2
Tb4 O13 Tb2 O16 -133.33(18) . 2
Tb3 O13 Tb2 O16 -42.66(18) 2 2
Tb3 O13 Tb2 O16 137.34(18) . 2
Tb1 O13 Tb2 O16 -30(100) . .
Tb4 O13 Tb2 O16 -133.32(19) 2 .
Tb4 O13 Tb2 O16 46.68(19) . .
Tb3 O13 Tb2 O16 137.34(19) 2 .
Tb3 O13 Tb2 O16 -42.66(18) . .
Tb1 O13 Tb2 O10 -170(100) . 2
Tb4 O13 Tb2 O10 86.4(3) 2 2
Tb4 O13 Tb2 O10 -93.6(3) . 2
Tb3 O13 Tb2 O10 -3.0(3) 2 2
Tb3 O13 Tb2 O10 177.0(3) . 2
Tb1 O13 Tb2 O10 10(100) . .
Tb4 O13 Tb2 O10 -93.6(3) 2 .
Tb4 O13 Tb2 O10 86.4(3) . .
Tb3 O13 Tb2 O10 177.0(3) 2 .
Tb3 O13 Tb2 O10 -3.0(3) . .
Tb1 O13 Tb2 N8 102(100) . 2
Tb4 O13 Tb2 N8 -2.0(2) 2 2
Tb4 O13 Tb2 N8 178.0(2) . 2
Tb3 O13 Tb2 N8 -91.3(2) 2 2
Tb3 O13 Tb2 N8 88.7(2) . 2
Tb1 O13 Tb2 N8 -78(100) . .
Tb4 O13 Tb2 N8 178.0(2) 2 .
Tb4 O13 Tb2 N8 -2.0(2) . .
Tb3 O13 Tb2 N8 88.7(2) 2 .
Tb3 O13 Tb2 N8 -91.3(2) . .
Tb1 O13 Tb2 Tb4 -76(100) . .
Tb4 O13 Tb2 Tb4 180.0 2 .
Tb3 O13 Tb2 Tb4 90.66(3) 2 .
Tb3 O13 Tb2 Tb4 -89.34(3) . .
Tb1 O13 Tb2 Tb4 104(100) . 2
Tb4 O13 Tb2 Tb4 180.0 . 2
Tb3 O13 Tb2 Tb4 -89.34(3) 2 2
Tb3 O13 Tb2 Tb4 90.66(3) . 2
Tb1 O13 Tb2 Tb3 -167(100) . 2
Tb4 O13 Tb2 Tb3 89.34(3) 2 2
Tb4 O13 Tb2 Tb3 -90.66(3) . 2
Tb3 O13 Tb2 Tb3 180.0 . 2
C7 N8 Tb2 O17 -135.2(13) . .
N7 N8 Tb2 O17 51.9(6) . .
C7 N8 Tb2 O17 99.9(12) . 2
N7 N8 Tb2 O17 -73.1(8) . 2
C7 N8 Tb2 O16 -101.9(12) . 2
N7 N8 Tb2 O16 85.1(7) . 2
C7 N8 Tb2 O16 131.6(13) . .
N7 N8 Tb2 O16 -41.4(6) . .
C7 N8 Tb2 O10 -44.9(12) . 2
N7 N8 Tb2 O10 142.2(7) . 2
C7 N8 Tb2 O10 43.9(12) . .
N7 N8 Tb2 O10 -129.1(7) . .
C7 N8 Tb2 O13 179.2(11) . .
N7 N8 Tb2 O13 6.2(7) . .
C7 N8 Tb2 N8 -0.8(11) . 2
N7 N8 Tb2 N8 -173.8(7) . 2
C7 N8 Tb2 Tb4 177.6(13) . .
N7 N8 Tb2 Tb4 4.6(6) . .
C7 N8 Tb2 Tb4 -176.3(8) . 2
N7 N8 Tb2 Tb4 10.8(12) . 2
C7 N8 Tb2 Tb3 -132.9(12) . 2
N7 N8 Tb2 Tb3 54.1(7) . 2
Tb4 O16 Tb3 O17 117.0(3) . 2
Tb2 O16 Tb3 O17 19.9(3) . 2
Tb4 O16 Tb3 O14 -16.1(2) . .
Tb2 O16 Tb3 O14 -113.2(3) . .
Tb4 O16 Tb3 O15 55.6(4) . 2
Tb2 O16 Tb3 O15 -41.5(4) . 2
Tb4 O16 Tb3 O11 -97.3(3) . .
Tb2 O16 Tb3 O11 165.5(3) . .
Tb4 O16 Tb3 O8 177.4(3) . .
Tb2 O16 Tb3 O8 80.3(5) . .
Tb4 O16 Tb3 O13 50.0(3) . .
Tb2 O16 Tb3 O13 -47.1(2) . .
Tb4 O16 Tb3 O9 -166.5(3) . .
Tb2 O16 Tb3 O9 96.3(3) . .
Tb4 O16 Tb3 N1 -43.4(5) . .
Tb2 O16 Tb3 N1 -140.6(4) . .
Tb4 O16 Tb3 Tb1 21.0(3) . .
Tb2 O16 Tb3 Tb1 -76.1(2) . .
Tb4 O16 Tb3 Tb2 97.1(3) . .
Tb2 O16 Tb3 Tb4 -97.1(3) . .
Tb4 O14 Tb3 O17 -46.1(4) . 2
Tb1 O14 Tb3 O17 55.3(4) . 2
Tb4 O14 Tb3 O16 16.4(2) . .
Tb1 O14 Tb3 O16 117.8(3) . .
Tb4 O14 Tb3 O15 -113.8(3) . 2
Tb1 O14 Tb3 O15 -12.5(2) . 2
Tb4 O14 Tb3 O11 101.5(3) . .
Tb1 O14 Tb3 O11 -157.1(3) . .
Tb4 O14 Tb3 O8 -177.4(3) . .
Tb1 O14 Tb3 O8 -76.0(5) . .
Tb4 O14 Tb3 O13 -51.1(3) . .
Tb1 O14 Tb3 O13 50.3(2) . .
Tb4 O14 Tb3 O9 62.9(5) . .
Tb1 O14 Tb3 O9 164.3(3) . .
Tb4 O14 Tb3 N1 177.7(4) . .
Tb1 O14 Tb3 N1 -80.9(3) . .
Tb4 O14 Tb3 Tb1 -101.4(3) . .
Tb4 O14 Tb3 Tb2 -20.2(2) . .
Tb1 O14 Tb3 Tb2 81.15(19) . .
Tb1 O14 Tb3 Tb4 101.4(3) . .
Tb1 O13 Tb3 O17 136.0(2) . 2
Tb2 O13 Tb3 O17 -44.0(2) . 2
Tb4 O13 Tb3 O17 43.8(3) 2 2
Tb4 O13 Tb3 O17 -131.7(4) . 2
Tb3 O13 Tb3 O17 136.0(2) 2 2
Tb1 O13 Tb3 O16 -136.1(2) . .
Tb2 O13 Tb3 O16 43.9(2) . .
Tb4 O13 Tb3 O16 131.7(4) 2 .
Tb4 O13 Tb3 O16 -43.8(2) . .
Tb3 O13 Tb3 O16 -136.1(2) 2 .
Tb1 O13 Tb3 O14 -48.5(2) . .
Tb2 O13 Tb3 O14 131.5(2) . .
Tb4 O13 Tb3 O14 -140.7(4) 2 .
Tb4 O13 Tb3 O14 43.8(2) . .
Tb3 O13 Tb3 O14 -48.5(2) 2 .
Tb1 O13 Tb3 O15 48.9(2) . 2
Tb2 O13 Tb3 O15 -131.1(2) . 2
Tb4 O13 Tb3 O15 -43.3(2) 2 2
Tb4 O13 Tb3 O15 141.2(4) . 2
Tb3 O13 Tb3 O15 48.9(2) 2 2
Tb1 O13 Tb3 O11 -87.7(4) . .
Tb2 O13 Tb3 O11 92.3(4) . .
Tb4 O13 Tb3 O11 -179.9(3) 2 .
Tb4 O13 Tb3 O11 4.6(5) . .
Tb3 O13 Tb3 O11 -87.7(4) 2 .
Tb1 O13 Tb3 O8 87.7(3) . .
Tb2 O13 Tb3 O8 -92.3(3) . .
Tb4 O13 Tb3 O8 -4.5(5) 2 .
Tb4 O13 Tb3 O8 180.0(2) . .
Tb3 O13 Tb3 O8 87.7(3) 2 .
Tb1 O13 Tb3 O9 178.9(2) . .
Tb2 O13 Tb3 O9 -1.1(2) . .
Tb4 O13 Tb3 O9 86.7(3) 2 .
Tb4 O13 Tb3 O9 -88.8(3) . .
Tb3 O13 Tb3 O9 178.9(2) 2 .
Tb1 O13 Tb3 N1 0.1(2) . .
Tb2 O13 Tb3 N1 -179.9(2) . .
Tb4 O13 Tb3 N1 -92.1(3) 2 .
Tb4 O13 Tb3 N1 92.4(3) . .
Tb3 O13 Tb3 N1 0.1(2) 2 .
Tb2 O13 Tb3 Tb1 180.0 . .
Tb4 O13 Tb3 Tb1 -92.2(2) 2 .
Tb4 O13 Tb3 Tb1 92.3(2) . .
Tb3 O13 Tb3 Tb1 -0.004(9) 2 .
Tb1 O13 Tb3 Tb2 180.0 . .
Tb4 O13 Tb3 Tb2 87.8(2) 2 .
Tb4 O13 Tb3 Tb2 -87.7(2) . .
Tb3 O13 Tb3 Tb2 179.996(9) 2 .
Tb1 O13 Tb3 Tb4 -92.3(2) . .
Tb2 O13 Tb3 Tb4 87.7(2) . .
Tb4 O13 Tb3 Tb4 175.5(5) 2 .
Tb3 O13 Tb3 Tb4 -92.3(2) 2 .
C3 N1 Tb3 O17 102.9(13) . 2
N2 N1 Tb3 O17 -77.2(8) . 2
C3 N1 Tb3 O16 -107.4(12) . .
N2 N1 Tb3 O16 72.6(9) . .
C3 N1 Tb3 O14 -136.2(13) . .
N2 N1 Tb3 O14 43.8(7) . .
C3 N1 Tb3 O15 131.2(13) . 2
N2 N1 Tb3 O15 -48.8(7) . 2
C3 N1 Tb3 O11 -50.6(12) . .
N2 N1 Tb3 O11 129.4(8) . .
C3 N1 Tb3 O8 47.0(12) . .
N2 N1 Tb3 O8 -133.1(8) . .
C3 N1 Tb3 O13 177.6(12) . .
N2 N1 Tb3 O13 -2.4(8) . .
C3 N1 Tb3 O9 -1.2(14) . .
N2 N1 Tb3 O9 178.7(6) . .
C3 N1 Tb3 Tb1 177.7(13) . .
N2 N1 Tb3 Tb1 -2.3(6) . .
C3 N1 Tb3 Tb2 177.4(9) . .
N2 N1 Tb3 Tb2 -2.6(11) . .
C3 N1 Tb3 Tb4 -134.7(12) . .
N2 N1 Tb3 Tb4 45.3(7) . .
O14 Tb1 Tb3 O17 3.6(2) 2 2
O14 Tb1 Tb3 O17 -138.3(3) . 2
O15 Tb1 Tb3 O17 -82.3(3) . 2
O15 Tb1 Tb3 O17 60.1(3) 2 2
O13 Tb1 Tb3 O17 -38.98(18) . 2
O12 Tb1 Tb3 O17 90.3(3) . 2
O12 Tb1 Tb3 O17 -167.0(3) 2 2
N2 Tb1 Tb3 O17 142.1(3) . 2
N2 Tb1 Tb3 O17 -35.8(7) 2 2
Tb3 Tb1 Tb3 O17 -38.98(18) 2 2
Tb4 Tb1 Tb3 O17 14.67(18) 2 2
O14 Tb1 Tb3 O16 81.6(3) 2 .
O14 Tb1 Tb3 O16 -60.3(3) . .
O15 Tb1 Tb3 O16 -4.4(3) . .
O15 Tb1 Tb3 O16 138.1(3) 2 .
O13 Tb1 Tb3 O16 38.99(19) . .
O12 Tb1 Tb3 O16 168.3(3) . .
O12 Tb1 Tb3 O16 -89.1(3) 2 .
N2 Tb1 Tb3 O16 -139.9(3) . .
N2 Tb1 Tb3 O16 42.1(7) 2 .
Tb3 Tb1 Tb3 O16 38.99(19) 2 .
Tb4 Tb1 Tb3 O16 92.64(19) 2 .
O14 Tb1 Tb3 O14 141.9(3) 2 .
O15 Tb1 Tb3 O14 55.9(3) . .
O15 Tb1 Tb3 O14 -161.6(4) 2 .
O13 Tb1 Tb3 O14 99.3(3) . .
O12 Tb1 Tb3 O14 -131.4(4) . .
O12 Tb1 Tb3 O14 -28.8(3) 2 .
N2 Tb1 Tb3 O14 -79.6(3) . .
N2 Tb1 Tb3 O14 102.4(7) 2 .
Tb3 Tb1 Tb3 O14 99.3(3) 2 .
Tb4 Tb1 Tb3 O14 152.9(3) 2 .
O14 Tb1 Tb3 O15 -56.5(3) 2 2
O14 Tb1 Tb3 O15 161.6(4) . 2
O15 Tb1 Tb3 O15 -142.4(3) . 2
O13 Tb1 Tb3 O15 -99.1(3) . 2
O12 Tb1 Tb3 O15 30.2(4) . 2
O12 Tb1 Tb3 O15 132.9(3) 2 2
N2 Tb1 Tb3 O15 82.0(3) . 2
N2 Tb1 Tb3 O15 -95.9(7) 2 2
Tb3 Tb1 Tb3 O15 -99.1(3) 2 2
Tb4 Tb1 Tb3 O15 -45.4(3) 2 2
O14 Tb1 Tb3 O11 167.9(3) 2 .
O14 Tb1 Tb3 O11 26.0(3) . .
O15 Tb1 Tb3 O11 81.9(3) . .
O15 Tb1 Tb3 O11 -135.7(3) 2 .
O13 Tb1 Tb3 O11 125.3(2) . .
O12 Tb1 Tb3 O11 -105.5(3) . .
O12 Tb1 Tb3 O11 -2.8(3) 2 .
N2 Tb1 Tb3 O11 -53.7(3) . .
N2 Tb1 Tb3 O11 128.4(7) 2 .
Tb3 Tb1 Tb3 O11 125.3(2) 2 .
Tb4 Tb1 Tb3 O11 178.9(2) 2 .
O14 Tb1 Tb3 O8 -81.7(3) 2 .
O14 Tb1 Tb3 O8 136.4(4) . .
O15 Tb1 Tb3 O8 -167.6(3) . .
O15 Tb1 Tb3 O8 -25.2(3) 2 .
O13 Tb1 Tb3 O8 -124.3(2) . .
O12 Tb1 Tb3 O8 5.0(3) . .
O12 Tb1 Tb3 O8 107.7(3) 2 .
N2 Tb1 Tb3 O8 56.8(3) . .
N2 Tb1 Tb3 O8 -121.1(7) 2 .
Tb3 Tb1 Tb3 O8 -124.3(2) 2 .
Tb4 Tb1 Tb3 O8 -70.6(2) 2 .
O14 Tb1 Tb3 O13 42.61(18) 2 .
O14 Tb1 Tb3 O13 -99.3(3) . .
O15 Tb1 Tb3 O13 -43.37(19) . .
O15 Tb1 Tb3 O13 99.1(3) 2 .
O12 Tb1 Tb3 O13 129.3(2) . .
O12 Tb1 Tb3 O13 -128.0(2) 2 .
N2 Tb1 Tb3 O13 -178.9(2) . .
N2 Tb1 Tb3 O13 3.1(6) 2 .
Tb3 Tb1 Tb3 O13 0.0 2 .
Tb4 Tb1 Tb3 O13 53.65(2) 2 .
O14 Tb1 Tb3 O9 37.9(10) 2 .
O14 Tb1 Tb3 O9 -104.0(10) . .
O15 Tb1 Tb3 O9 -48.1(10) . .
O15 Tb1 Tb3 O9 94.4(10) 2 .
O13 Tb1 Tb3 O9 -4.7(10) . .
O12 Tb1 Tb3 O9 124.6(10) . .
O12 Tb1 Tb3 O9 -132.7(10) 2 .
N2 Tb1 Tb3 O9 176.4(10) . .
N2 Tb1 Tb3 O9 -1.5(12) 2 .
Tb3 Tb1 Tb3 O9 -4.7(10) 2 .
Tb4 Tb1 Tb3 O9 49.0(10) 2 .
O14 Tb1 Tb3 N1 -137.3(3) 2 .
O14 Tb1 Tb3 N1 80.8(3) . .
O15 Tb1 Tb3 N1 136.7(3) . .
O15 Tb1 Tb3 N1 -80.8(3) 2 .
O13 Tb1 Tb3 N1 -179.9(2) . .
O12 Tb1 Tb3 N1 -50.6(3) . .
O12 Tb1 Tb3 N1 52.1(3) 2 .
N2 Tb1 Tb3 N1 1.2(3) . .
N2 Tb1 Tb3 N1 -176.7(7) 2 .
Tb3 Tb1 Tb3 N1 -179.9(2) 2 .
Tb4 Tb1 Tb3 N1 -126.2(2) 2 .
O14 Tb1 Tb3 Tb2 42.61(18) 2 .
O14 Tb1 Tb3 Tb2 -99.3(3) . .
O15 Tb1 Tb3 Tb2 -43.37(19) . .
O15 Tb1 Tb3 Tb2 99.1(3) 2 .
O13 Tb1 Tb3 Tb2 0.0 . .
O12 Tb1 Tb3 Tb2 129.3(2) . .
O12 Tb1 Tb3 Tb2 -128.0(2) 2 .
N2 Tb1 Tb3 Tb2 -178.9(2) . .
N2 Tb1 Tb3 Tb2 3.1(6) 2 .
Tb3 Tb1 Tb3 Tb2 0.0 2 .
Tb4 Tb1 Tb3 Tb2 53.65(2) 2 .
O14 Tb1 Tb3 Tb4 96.84(18) 2 .
O14 Tb1 Tb3 Tb4 -45.1(3) . .
O15 Tb1 Tb3 Tb4 10.87(19) . .
O15 Tb1 Tb3 Tb4 153.3(3) 2 .
O13 Tb1 Tb3 Tb4 54.236(19) . .
O12 Tb1 Tb3 Tb4 -176.5(2) . .
O12 Tb1 Tb3 Tb4 -73.8(2) 2 .
N2 Tb1 Tb3 Tb4 -124.7(2) . .
N2 Tb1 Tb3 Tb4 57.4(6) 2 .
Tb3 Tb1 Tb3 Tb4 54.24(2) 2 .
Tb4 Tb1 Tb3 Tb4 107.88(3) 2 .
O17 Tb2 Tb3 O17 144.2(3) . 2
O16 Tb2 Tb3 O17 66.5(3) 2 2
O16 Tb2 Tb3 O17 -149.1(4) . 2
O10 Tb2 Tb3 O17 -48(3) 2 2
O10 Tb2 Tb3 O17 -76.6(3) . 2
O13 Tb2 Tb3 O17 105.3(3) . 2
N8 Tb2 Tb3 O17 -3.2(3) 2 2
N8 Tb2 Tb3 O17 -147.8(3) . 2
Tb4 Tb2 Tb3 O17 162.2(3) . 2
Tb4 Tb2 Tb3 O17 49.2(3) 2 2
Tb3 Tb2 Tb3 O17 105.3(3) 2 2
O17 Tb2 Tb3 O16 -66.7(3) . .
O17 Tb2 Tb3 O16 149.1(4) 2 .
O16 Tb2 Tb3 O16 -144.5(3) 2 .
O10 Tb2 Tb3 O16 102(3) 2 .
O10 Tb2 Tb3 O16 72.5(3) . .
O13 Tb2 Tb3 O16 -105.6(3) . .
N8 Tb2 Tb3 O16 145.9(3) 2 .
N8 Tb2 Tb3 O16 1.3(3) . .
Tb4 Tb2 Tb3 O16 -48.7(3) . .
Tb4 Tb2 Tb3 O16 -161.8(3) 2 .
Tb3 Tb2 Tb3 O16 -105.6(3) 2 .
O17 Tb2 Tb3 O14 -3.1(3) . .
O17 Tb2 Tb3 O14 -147.3(3) 2 .
O16 Tb2 Tb3 O14 -80.8(2) 2 .
O16 Tb2 Tb3 O14 63.7(3) . .
O10 Tb2 Tb3 O14 165(3) 2 .
O10 Tb2 Tb3 O14 136.1(3) . .
O13 Tb2 Tb3 O14 -41.91(18) . .
N8 Tb2 Tb3 O14 -150.4(3) 2 .
N8 Tb2 Tb3 O14 64.9(3) . .
Tb4 Tb2 Tb3 O14 14.93(18) . .
Tb4 Tb2 Tb3 O14 -98.10(19) 2 .
Tb3 Tb2 Tb3 O14 -41.91(18) 2 .
O17 Tb2 Tb3 O15 81.2(2) . 2
O17 Tb2 Tb3 O15 -63.0(3) 2 2
O16 Tb2 Tb3 O15 3.5(2) 2 2
O16 Tb2 Tb3 O15 147.9(3) . 2
O10 Tb2 Tb3 O15 -111(3) 2 2
O10 Tb2 Tb3 O15 -139.6(3) . 2
O13 Tb2 Tb3 O15 42.34(17) . 2
N8 Tb2 Tb3 O15 -66.2(3) 2 2
N8 Tb2 Tb3 O15 149.2(3) . 2
Tb4 Tb2 Tb3 O15 99.17(17) . 2
Tb4 Tb2 Tb3 O15 -13.85(17) 2 2
Tb3 Tb2 Tb3 O15 42.34(17) 2 2
O17 Tb2 Tb3 O11 -83.7(3) . .
O17 Tb2 Tb3 O11 132.1(4) 2 .
O16 Tb2 Tb3 O11 -161.4(3) 2 .
O16 Tb2 Tb3 O11 -17.0(4) . .
O10 Tb2 Tb3 O11 85(3) 2 .
O10 Tb2 Tb3 O11 55.5(3) . .
O13 Tb2 Tb3 O11 -122.5(3) . .
N8 Tb2 Tb3 O11 128.9(3) 2 .
N8 Tb2 Tb3 O11 -15.7(3) . .
Tb4 Tb2 Tb3 O11 -65.7(3) . .
Tb4 Tb2 Tb3 O11 -178.7(3) 2 .
Tb3 Tb2 Tb3 O11 -122.5(3) 2 .
O17 Tb2 Tb3 O8 160.4(3) . .
O17 Tb2 Tb3 O8 16.2(4) 2 .
O16 Tb2 Tb3 O8 82.7(3) 2 .
O16 Tb2 Tb3 O8 -132.9(4) . .
O10 Tb2 Tb3 O8 -31(3) 2 .
O10 Tb2 Tb3 O8 -60.4(3) . .
O13 Tb2 Tb3 O8 121.6(2) . .
N8 Tb2 Tb3 O8 13.0(3) 2 .
N8 Tb2 Tb3 O8 -131.6(3) . .
Tb4 Tb2 Tb3 O8 178.4(2) . .
Tb4 Tb2 Tb3 O8 65.4(2) 2 .
Tb3 Tb2 Tb3 O8 121.6(2) 2 .
O17 Tb2 Tb3 O13 38.84(18) . .
O17 Tb2 Tb3 O13 -105.3(3) 2 .
O16 Tb2 Tb3 O13 -38.88(17) 2 .
O16 Tb2 Tb3 O13 105.6(3) . .
O10 Tb2 Tb3 O13 -153(3) 2 .
O10 Tb2 Tb3 O13 178.02(18) . .
N8 Tb2 Tb3 O13 -108.5(2) 2 .
N8 Tb2 Tb3 O13 106.84(19) . .
Tb4 Tb2 Tb3 O13 56.84(2) . .
Tb4 Tb2 Tb3 O13 -56.19(2) 2 .
Tb3 Tb2 Tb3 O13 0.0 2 .
O17 Tb2 Tb3 O9 -142.0(3) . .
O17 Tb2 Tb3 O9 73.8(3) 2 .
O16 Tb2 Tb3 O9 140.3(3) 2 .
O16 Tb2 Tb3 O9 -75.3(3) . .
O10 Tb2 Tb3 O9 26(3) 2 .
O10 Tb2 Tb3 O9 -2.8(3) . .
O13 Tb2 Tb3 O9 179.14(19) . .
N8 Tb2 Tb3 O9 70.6(3) 2 .
N8 Tb2 Tb3 O9 -74.0(3) . .
Tb4 Tb2 Tb3 O9 -124.03(19) . .
Tb4 Tb2 Tb3 O9 122.95(19) 2 .
Tb3 Tb2 Tb3 O9 179.14(19) 2 .
O17 Tb2 Tb3 N1 39.1(5) . .
O17 Tb2 Tb3 N1 -105.1(6) 2 .
O16 Tb2 Tb3 N1 -38.6(5) 2 .
O16 Tb2 Tb3 N1 105.8(6) . .
O10 Tb2 Tb3 N1 -153(3) 2 .
O10 Tb2 Tb3 N1 178.3(5) . .
O13 Tb2 Tb3 N1 0.3(5) . .
N8 Tb2 Tb3 N1 -108.3(5) 2 .
N8 Tb2 Tb3 N1 107.1(5) . .
Tb4 Tb2 Tb3 N1 57.1(5) . .
Tb4 Tb2 Tb3 N1 -55.9(5) 2 .
Tb3 Tb2 Tb3 N1 0.3(5) 2 .
O17 Tb2 Tb3 Tb1 38.84(18) . .
O17 Tb2 Tb3 Tb1 -105.3(3) 2 .
O16 Tb2 Tb3 Tb1 -38.88(17) 2 .
O16 Tb2 Tb3 Tb1 105.6(3) . .
O10 Tb2 Tb3 Tb1 -153(3) 2 .
O10 Tb2 Tb3 Tb1 178.02(18) . .
O13 Tb2 Tb3 Tb1 0.0 . .
N8 Tb2 Tb3 Tb1 -108.5(2) 2 .
N8 Tb2 Tb3 Tb1 106.84(19) . .
Tb4 Tb2 Tb3 Tb1 56.84(2) . .
Tb4 Tb2 Tb3 Tb1 -56.19(2) 2 .
Tb3 Tb2 Tb3 Tb1 0.0 2 .
O17 Tb2 Tb3 Tb4 -18.00(18) . .
O17 Tb2 Tb3 Tb4 -162.2(3) 2 .
O16 Tb2 Tb3 Tb4 -95.72(18) 2 .
O16 Tb2 Tb3 Tb4 48.7(3) . .
O10 Tb2 Tb3 Tb4 150(3) 2 .
O10 Tb2 Tb3 Tb4 121.18(18) . .
O13 Tb2 Tb3 Tb4 -56.84(2) . .
N8 Tb2 Tb3 Tb4 -165.4(2) 2 .
N8 Tb2 Tb3 Tb4 50.00(19) . .
Tb4 Tb2 Tb3 Tb4 -113.03(3) 2 .
Tb3 Tb2 Tb3 Tb4 -56.84(2) 2 .
Tb1 O14 Tb4 O15 21.0(3) . .
Tb3 O14 Tb4 O15 118.1(3) . .
Tb1 O14 Tb4 O16 -113.3(3) . .
Tb3 O14 Tb4 O16 -16.2(2) . .
Tb1 O14 Tb4 O17 -41.2(4) . .
Tb3 O14 Tb4 O17 55.9(4) . .
Tb1 O14 Tb4 O6 164.7(3) . .
Tb3 O14 Tb4 O6 -98.2(3) . .
Tb1 O14 Tb4 O13 -46.2(2) . .
Tb3 O14 Tb4 O13 50.9(3) . .
Tb1 O14 Tb4 O7 96.3(3) . .
Tb3 O14 Tb4 O7 -166.6(4) . .
Tb1 O14 Tb4 N7 -141.1(3) . .
Tb3 O14 Tb4 N7 -44.0(5) . .
Tb1 O14 Tb4 Cl4 79.8(4) . .
Tb3 O14 Tb4 Cl4 176.9(3) . .
Tb1 O14 Tb4 Tb2 -75.9(2) . .
Tb3 O14 Tb4 Tb2 21.2(3) . .
Tb3 O14 Tb4 Tb1 97.1(3) . .
Tb1 O14 Tb4 Tb3 -97.1(3) . .
Tb1 O15 Tb4 O14 -20.8(3) . .
Tb3 O15 Tb4 O14 -116.5(3) 2 .
Tb1 O15 Tb4 O16 42.3(4) . .
Tb3 O15 Tb4 O16 -53.4(4) 2 .
Tb1 O15 Tb4 O17 113.0(3) . .
Tb3 O15 Tb4 O17 17.3(2) 2 .
Tb1 O15 Tb4 O6 -83.2(4) . .
Tb3 O15 Tb4 O6 -178.9(3) 2 .
Tb1 O15 Tb4 O13 46.1(2) . .
Tb3 O15 Tb4 O13 -49.6(2) 2 .
Tb1 O15 Tb4 O7 -97.1(3) . .
Tb3 O15 Tb4 O7 167.2(3) 2 .
Tb1 O15 Tb4 N7 141.2(3) . .
Tb3 O15 Tb4 N7 45.5(5) 2 .
Tb1 O15 Tb4 Cl4 -165.3(3) . .
Tb3 O15 Tb4 Cl4 99.0(3) 2 .
Tb1 O15 Tb4 Tb2 76.1(2) . .
Tb3 O15 Tb4 Tb2 -19.6(2) 2 .
Tb3 O15 Tb4 Tb1 -95.7(3) 2 .
Tb1 O15 Tb4 Tb3 14.4(2) . .
Tb3 O15 Tb4 Tb3 -81.3(2) 2 .
Tb3 O16 Tb4 O14 16.5(2) . .
Tb2 O16 Tb4 O14 117.5(3) . .
Tb3 O16 Tb4 O15 -46.6(4) . .
Tb2 O16 Tb4 O15 54.5(4) . .
Tb3 O16 Tb4 O17 -114.1(3) . .
Tb2 O16 Tb4 O17 -13.0(2) . .
Tb3 O16 Tb4 O6 100.3(3) . .
Tb2 O16 Tb4 O6 -158.6(3) . .
Tb3 O16 Tb4 O13 -50.4(3) . .
Tb2 O16 Tb4 O13 50.6(2) . .
Tb3 O16 Tb4 O7 62.7(5) . .
Tb2 O16 Tb4 O7 163.7(3) . .
Tb3 O16 Tb4 N7 177.2(4) . .
Tb2 O16 Tb4 N7 -81.7(3) . .
Tb3 O16 Tb4 Cl4 -178.0(3) . .
Tb2 O16 Tb4 Cl4 -76.9(5) . .
Tb3 O16 Tb4 Tb2 -101.1(3) . .
Tb3 O16 Tb4 Tb1 -20.3(3) . .
Tb2 O16 Tb4 Tb1 80.7(2) . .
Tb2 O16 Tb4 Tb3 101.1(3) . .
Tb3 O17 Tb4 O14 44.8(4) 2 .
Tb2 O17 Tb4 O14 -56.2(4) . .
Tb3 O17 Tb4 O15 -17.8(2) 2 .
Tb2 O17 Tb4 O15 -118.9(3) . .
Tb3 O17 Tb4 O16 114.1(3) 2 .
Tb2 O17 Tb4 O16 13.0(2) . .
Tb3 O17 Tb4 O6 179.8(3) 2 .
Tb2 O17 Tb4 O6 78.7(5) . .
Tb3 O17 Tb4 O13 49.8(3) 2 .
Tb2 O17 Tb4 O13 -51.3(2) . .
Tb3 O17 Tb4 O7 -62.7(5) 2 .
Tb2 O17 Tb4 O7 -163.8(3) . .
Tb3 O17 Tb4 N7 -178.7(3) 2 .
Tb2 O17 Tb4 N7 80.2(3) . .
Tb3 O17 Tb4 Cl4 -99.6(3) 2 .
Tb2 O17 Tb4 Cl4 159.3(3) . .
Tb3 O17 Tb4 Tb2 101.1(3) 2 .
Tb3 O17 Tb4 Tb1 19.4(2) 2 .
Tb2 O17 Tb4 Tb1 -81.66(19) . .
Tb3 O17 Tb4 Tb3 77.8(2) 2 .
Tb2 O17 Tb4 Tb3 -23.3(2) . .
Tb1 O13 Tb4 O14 43.9(2) . .
Tb2 O13 Tb4 O14 -136.1(2) . .
Tb4 O13 Tb4 O14 -136.0(2) 2 .
Tb3 O13 Tb4 O14 132.7(4) 2 .
Tb3 O13 Tb4 O14 -44.8(2) . .
Tb1 O13 Tb4 O15 -44.4(2) . .
Tb2 O13 Tb4 O15 135.6(2) . .
Tb4 O13 Tb4 O15 135.6(2) 2 .
Tb3 O13 Tb4 O15 44.4(3) 2 .
Tb3 O13 Tb4 O15 -133.1(4) . .
Tb1 O13 Tb4 O16 132.3(2) . .
Tb2 O13 Tb4 O16 -47.7(2) . .
Tb4 O13 Tb4 O16 -47.7(2) 2 .
Tb3 O13 Tb4 O16 -139.0(4) 2 .
Tb3 O13 Tb4 O16 43.5(2) . .
Tb1 O13 Tb4 O17 -131.7(2) . .
Tb2 O13 Tb4 O17 48.3(2) . .
Tb4 O13 Tb4 O17 48.3(2) 2 .
Tb3 O13 Tb4 O17 -42.9(2) 2 .
Tb3 O13 Tb4 O17 139.6(4) . .
Tb1 O13 Tb4 O6 89.6(4) . .
Tb2 O13 Tb4 O6 -90.4(4) . .
Tb4 O13 Tb4 O6 -90.4(4) 2 .
Tb3 O13 Tb4 O6 178.3(3) 2 .
Tb3 O13 Tb4 O6 0.8(5) . .
Tb1 O13 Tb4 O7 -0.8(2) . .
Tb2 O13 Tb4 O7 179.2(2) . .
Tb4 O13 Tb4 O7 179.2(2) 2 .
Tb3 O13 Tb4 O7 88.0(3) 2 .
Tb3 O13 Tb4 O7 -89.5(3) . .
Tb1 O13 Tb4 N7 179.6(2) . .
Tb2 O13 Tb4 N7 -0.4(2) . .
Tb4 O13 Tb4 N7 -0.4(2) 2 .
Tb3 O13 Tb4 N7 -91.7(3) 2 .
Tb3 O13 Tb4 N7 90.8(3) . .
Tb1 O13 Tb4 Cl4 -88.6(3) . .
Tb2 O13 Tb4 Cl4 91.4(3) . .
Tb4 O13 Tb4 Cl4 91.4(3) 2 .
Tb3 O13 Tb4 Cl4 0.1(5) 2 .
Tb3 O13 Tb4 Cl4 -177.38(19) . .
Tb1 O13 Tb4 Tb2 180.0 . .
Tb4 O13 Tb4 Tb2 0.002(4) 2 .
Tb3 O13 Tb4 Tb2 -91.2(2) 2 .
Tb3 O13 Tb4 Tb2 91.3(2) . .
Tb2 O13 Tb4 Tb1 180.0 . .
Tb4 O13 Tb4 Tb1 180.002(4) 2 .
Tb3 O13 Tb4 Tb1 88.8(2) 2 .
Tb3 O13 Tb4 Tb1 -88.7(2) . .
Tb1 O13 Tb4 Tb3 88.7(2) . .
Tb2 O13 Tb4 Tb3 -91.3(2) . .
Tb4 O13 Tb4 Tb3 -91.3(2) 2 .
Tb3 O13 Tb4 Tb3 177.5(4) 2 .
C6 N7 Tb4 O14 -101.4(11) . .
N8 N7 Tb4 O14 80.9(8) . .
C6 N7 Tb4 O15 106.4(12) . .
N8 N7 Tb4 O15 -71.3(8) . .
C6 N7 Tb4 O16 -131.1(12) . .
N8 N7 Tb4 O16 51.2(6) . .
C6 N7 Tb4 O17 136.1(12) . .
N8 N7 Tb4 O17 -41.6(6) . .
C6 N7 Tb4 O6 -44.9(11) . .
N8 N7 Tb4 O6 137.4(7) . .
C6 N7 Tb4 O13 -177.3(11) . .
N8 N7 Tb4 O13 5.0(7) . .
C6 N7 Tb4 O7 3.1(13) . .
N8 N7 Tb4 O7 -174.6(6) . .
C6 N7 Tb4 Cl4 51.8(11) . .
N8 N7 Tb4 Cl4 -125.8(7) . .
C6 N7 Tb4 Tb2 -177.6(12) . .
N8 N7 Tb4 Tb2 4.7(6) . .
C6 N7 Tb4 Tb1 -176.6(8) . .
N8 N7 Tb4 Tb1 5.7(10) . .
C6 N7 Tb4 Tb3 -129.3(11) . .
N8 N7 Tb4 Tb3 53.0(7) . .
O17 Tb2 Tb4 O14 138.1(3) . .
O17 Tb2 Tb4 O14 -4.1(3) 2 .
O16 Tb2 Tb4 O14 81.4(3) 2 .
O16 Tb2 Tb4 O14 -61.1(3) . .
O10 Tb2 Tb4 O14 167.1(3) 2 .
O10 Tb2 Tb4 O14 -91.8(3) . .
O13 Tb2 Tb4 O14 39.11(19) . .
N8 Tb2 Tb4 O14 33.4(7) 2 .
N8 Tb2 Tb4 O14 -142.9(3) . .
Tb4 Tb2 Tb4 O14 39.11(19) 2 .
Tb3 Tb2 Tb4 O14 93.11(19) 2 .
O17 Tb2 Tb4 O15 59.4(3) . .
O17 Tb2 Tb4 O15 -82.7(3) 2 .
O16 Tb2 Tb4 O15 2.7(3) 2 .
O16 Tb2 Tb4 O15 -139.8(3) . .
O10 Tb2 Tb4 O15 88.4(3) 2 .
O10 Tb2 Tb4 O15 -170.5(3) . .
O13 Tb2 Tb4 O15 -39.59(18) . .
N8 Tb2 Tb4 O15 -45.3(7) 2 .
N8 Tb2 Tb4 O15 138.4(3) . .
Tb4 Tb2 Tb4 O15 -39.59(18) 2 .
Tb3 Tb2 Tb4 O15 14.41(18) 2 .
O17 Tb2 Tb4 O16 -160.7(4) . .
O17 Tb2 Tb4 O16 57.1(3) 2 .
O16 Tb2 Tb4 O16 142.5(3) 2 .
O10 Tb2 Tb4 O16 -131.8(3) 2 .
O10 Tb2 Tb4 O16 -30.7(3) . .
O13 Tb2 Tb4 O16 100.3(3) . .
N8 Tb2 Tb4 O16 94.6(7) 2 .
N8 Tb2 Tb4 O16 -81.7(3) . .
Tb4 Tb2 Tb4 O16 100.3(3) 2 .
Tb3 Tb2 Tb4 O16 154.2(3) 2 .
O17 Tb2 Tb4 O17 -142.2(3) 2 .
O16 Tb2 Tb4 O17 -56.8(3) 2 .
O16 Tb2 Tb4 O17 160.7(4) . .
O10 Tb2 Tb4 O17 28.9(3) 2 .
O10 Tb2 Tb4 O17 130.1(3) . .
O13 Tb2 Tb4 O17 -99.0(2) . .
N8 Tb2 Tb4 O17 -104.7(7) 2 .
N8 Tb2 Tb4 O17 79.0(3) . .
Tb4 Tb2 Tb4 O17 -99.0(2) 2 .
Tb3 Tb2 Tb4 O17 -45.0(2) 2 .
O17 Tb2 Tb4 O6 -136.2(3) . .
O17 Tb2 Tb4 O6 81.6(3) 2 .
O16 Tb2 Tb4 O6 167.0(3) 2 .
O16 Tb2 Tb4 O6 24.5(3) . .
O10 Tb2 Tb4 O6 -107.3(3) 2 .
O10 Tb2 Tb4 O6 -6.1(3) . .
O13 Tb2 Tb4 O6 124.8(2) . .
N8 Tb2 Tb4 O6 119.1(7) 2 .
N8 Tb2 Tb4 O6 -57.2(3) . .
Tb4 Tb2 Tb4 O6 124.8(2) 2 .
Tb3 Tb2 Tb4 O6 178.8(2) 2 .
O17 Tb2 Tb4 O13 99.0(2) . .
O17 Tb2 Tb4 O13 -43.16(19) 2 .
O16 Tb2 Tb4 O13 42.25(17) 2 .
O16 Tb2 Tb4 O13 -100.3(3) . .
O10 Tb2 Tb4 O13 128.0(2) 2 .
O10 Tb2 Tb4 O13 -130.9(2) . .
N8 Tb2 Tb4 O13 -5.7(6) 2 .
N8 Tb2 Tb4 O13 178.0(2) . .
Tb4 Tb2 Tb4 O13 0.0 2 .
Tb3 Tb2 Tb4 O13 53.998(18) 2 .
O17 Tb2 Tb4 O7 95.5(11) . .
O17 Tb2 Tb4 O7 -46.7(11) 2 .
O16 Tb2 Tb4 O7 38.7(11) 2 .
O16 Tb2 Tb4 O7 -103.8(11) . .
O10 Tb2 Tb4 O7 124.5(11) 2 .
O10 Tb2 Tb4 O7 -134.4(11) . .
O13 Tb2 Tb4 O7 -3.5(11) . .
N8 Tb2 Tb4 O7 -9.2(12) 2 .
N8 Tb2 Tb4 O7 174.5(11) . .
Tb4 Tb2 Tb4 O7 -3.5(11) 2 .
Tb3 Tb2 Tb4 O7 50.5(11) 2 .
O17 Tb2 Tb4 N7 -81.4(3) . .
O17 Tb2 Tb4 N7 136.4(3) 2 .
O16 Tb2 Tb4 N7 -138.2(3) 2 .
O16 Tb2 Tb4 N7 79.3(3) . .
O10 Tb2 Tb4 N7 -52.5(3) 2 .
O10 Tb2 Tb4 N7 48.7(3) . .
O13 Tb2 Tb4 N7 179.6(2) . .
N8 Tb2 Tb4 N7 173.9(7) 2 .
N8 Tb2 Tb4 N7 -2.4(3) . .
Tb4 Tb2 Tb4 N7 179.6(2) 2 .
Tb3 Tb2 Tb4 N7 -126.4(2) 2 .
O17 Tb2 Tb4 Cl4 -23.5(3) . .
O17 Tb2 Tb4 Cl4 -165.7(3) 2 .
O16 Tb2 Tb4 Cl4 -80.3(3) 2 .
O16 Tb2 Tb4 Cl4 137.2(3) . .
O10 Tb2 Tb4 Cl4 5.4(3) 2 .
O10 Tb2 Tb4 Cl4 106.6(3) . .
O13 Tb2 Tb4 Cl4 -122.51(18) . .
N8 Tb2 Tb4 Cl4 -128.2(6) 2 .
N8 Tb2 Tb4 Cl4 55.5(3) . .
Tb4 Tb2 Tb4 Cl4 -122.51(18) 2 .
Tb3 Tb2 Tb4 Cl4 -68.51(18) 2 .
O17 Tb2 Tb4 Tb1 99.0(2) . .
O17 Tb2 Tb4 Tb1 -43.16(19) 2 .
O16 Tb2 Tb4 Tb1 42.25(17) 2 .
O16 Tb2 Tb4 Tb1 -100.3(3) . .
O10 Tb2 Tb4 Tb1 128.0(2) 2 .
O10 Tb2 Tb4 Tb1 -130.9(2) . .
O13 Tb2 Tb4 Tb1 0.0 . .
N8 Tb2 Tb4 Tb1 -5.7(6) 2 .
N8 Tb2 Tb4 Tb1 178.0(2) . .
Tb4 Tb2 Tb4 Tb1 0.0 2 .
Tb3 Tb2 Tb4 Tb1 53.998(18) 2 .
O17 Tb2 Tb4 Tb3 153.6(2) . .
O17 Tb2 Tb4 Tb3 11.43(19) 2 .
O16 Tb2 Tb4 Tb3 96.85(18) 2 .
O16 Tb2 Tb4 Tb3 -45.7(3) . .
O10 Tb2 Tb4 Tb3 -177.4(2) 2 .
O10 Tb2 Tb4 Tb3 -76.3(2) . .
O13 Tb2 Tb4 Tb3 54.595(19) . .
N8 Tb2 Tb4 Tb3 48.9(6) 2 .
N8 Tb2 Tb4 Tb3 -127.4(2) . .
Tb4 Tb2 Tb4 Tb3 54.595(19) 2 .
Tb3 Tb2 Tb4 Tb3 108.59(2) 2 .
O14 Tb1 Tb4 O14 -144.4(3) 2 .
O15 Tb1 Tb4 O14 147.7(4) . .
O15 Tb1 Tb4 O14 -67.4(3) 2 .
O13 Tb1 Tb4 O14 -106.2(3) . .
O12 Tb1 Tb4 O14 46(3) . .
O12 Tb1 Tb4 O14 75.2(3) 2 .
N2 Tb1 Tb4 O14 2.7(3) . .
N2 Tb1 Tb4 O14 147.1(3) 2 .
Tb3 Tb1 Tb4 O14 -162.7(3) 2 .
Tb3 Tb1 Tb4 O14 -49.1(3) . .
Tb4 Tb1 Tb4 O14 -106.2(3) 2 .
O14 Tb1 Tb4 O15 67.8(3) 2 .
O14 Tb1 Tb4 O15 -147.7(4) . .
O15 Tb1 Tb4 O15 144.9(3) 2 .
O13 Tb1 Tb4 O15 106.1(3) . .
O12 Tb1 Tb4 O15 -102(3) . .
O12 Tb1 Tb4 O15 -72.5(3) 2 .
N2 Tb1 Tb4 O15 -145.0(3) . .
N2 Tb1 Tb4 O15 -0.6(3) 2 .
Tb3 Tb1 Tb4 O15 49.6(3) 2 .
Tb3 Tb1 Tb4 O15 163.1(3) . .
Tb4 Tb1 Tb4 O15 106.1(3) 2 .
O14 Tb1 Tb4 O16 -80.2(2) 2 .
O14 Tb1 Tb4 O16 64.2(3) . .
O15 Tb1 Tb4 O16 -148.1(3) . .
O15 Tb1 Tb4 O16 -3.2(3) 2 .
O13 Tb1 Tb4 O16 -42.00(19) . .
O12 Tb1 Tb4 O16 110(3) . .
O12 Tb1 Tb4 O16 139.4(3) 2 .
N2 Tb1 Tb4 O16 66.9(3) . .
N2 Tb1 Tb4 O16 -148.7(3) 2 .
Tb3 Tb1 Tb4 O16 -98.44(19) 2 .
Tb3 Tb1 Tb4 O16 15.10(19) . .
Tb4 Tb1 Tb4 O16 -42.00(19) 2 .
O14 Tb1 Tb4 O17 3.9(2) 2 .
O14 Tb1 Tb4 O17 148.4(3) . .
O15 Tb1 Tb4 O17 -63.9(3) . .
O15 Tb1 Tb4 O17 81.0(2) 2 .
O13 Tb1 Tb4 O17 42.16(18) . .
O12 Tb1 Tb4 O17 -166(3) . .
O12 Tb1 Tb4 O17 -136.4(3) 2 .
N2 Tb1 Tb4 O17 151.1(3) . .
N2 Tb1 Tb4 O17 -64.5(3) 2 .
Tb3 Tb1 Tb4 O17 -14.29(18) 2 .
Tb3 Tb1 Tb4 O17 99.25(18) . .
Tb4 Tb1 Tb4 O17 42.16(18) 2 .
O14 Tb1 Tb4 O6 -162.2(3) 2 .
O14 Tb1 Tb4 O6 -17.8(4) . .
O15 Tb1 Tb4 O6 130.0(4) . .
O15 Tb1 Tb4 O6 -85.1(3) 2 .
O13 Tb1 Tb4 O6 -124.0(2) . .
O12 Tb1 Tb4 O6 28(3) . .
O12 Tb1 Tb4 O6 57.5(3) 2 .
N2 Tb1 Tb4 O6 -15.1(3) . .
N2 Tb1 Tb4 O6 129.4(3) 2 .
Tb3 Tb1 Tb4 O6 179.6(2) 2 .
Tb3 Tb1 Tb4 O6 -66.9(2) . .
Tb4 Tb1 Tb4 O6 -124.0(2) 2 .
O14 Tb1 Tb4 O13 -38.21(17) 2 .
O14 Tb1 Tb4 O13 106.2(3) . .
O15 Tb1 Tb4 O13 -106.1(3) . .
O15 Tb1 Tb4 O13 38.83(19) 2 .
O12 Tb1 Tb4 O13 152(3) . .
O12 Tb1 Tb4 O13 -178.55(19) 2 .
N2 Tb1 Tb4 O13 108.9(2) . .
N2 Tb1 Tb4 O13 -106.7(2) 2 .
Tb3 Tb1 Tb4 O13 -56.442(19) 2 .
Tb3 Tb1 Tb4 O13 57.10(2) . .
Tb4 Tb1 Tb4 O13 0.0 2 .
O14 Tb1 Tb4 O7 141.1(3) 2 .
O14 Tb1 Tb4 O7 -74.5(3) . .
O15 Tb1 Tb4 O7 73.3(3) . .
O15 Tb1 Tb4 O7 -141.8(3) 2 .
O13 Tb1 Tb4 O7 179.3(2) . .
O12 Tb1 Tb4 O7 -29(3) . .
O12 Tb1 Tb4 O7 0.8(3) 2 .
N2 Tb1 Tb4 O7 -71.8(3) . .
N2 Tb1 Tb4 O7 72.7(3) 2 .
Tb3 Tb1 Tb4 O7 122.9(2) 2 .
Tb3 Tb1 Tb4 O7 -123.6(2) . .
Tb4 Tb1 Tb4 O7 179.3(2) 2 .
O14 Tb1 Tb4 N7 -39.2(5) 2 .
O14 Tb1 Tb4 N7 105.3(5) . .
O15 Tb1 Tb4 N7 -107.0(5) . .
O15 Tb1 Tb4 N7 37.9(5) 2 .
O13 Tb1 Tb4 N7 -1.0(5) . .
O12 Tb1 Tb4 N7 151(3) . .
O12 Tb1 Tb4 N7 -179.5(5) 2 .
N2 Tb1 Tb4 N7 107.9(5) . .
N2 Tb1 Tb4 N7 -107.6(5) 2 .
Tb3 Tb1 Tb4 N7 -57.4(5) 2 .
Tb3 Tb1 Tb4 N7 56.1(5) . .
Tb4 Tb1 Tb4 N7 -1.0(5) 2 .
O14 Tb1 Tb4 Cl4 84.5(3) 2 .
O14 Tb1 Tb4 Cl4 -131.1(3) . .
O15 Tb1 Tb4 Cl4 16.6(3) . .
O15 Tb1 Tb4 Cl4 161.5(3) 2 .
O13 Tb1 Tb4 Cl4 122.68(18) . .
O12 Tb1 Tb4 Cl4 -85(3) . .
O12 Tb1 Tb4 Cl4 -55.9(3) 2 .
N2 Tb1 Tb4 Cl4 -128.4(3) . .
N2 Tb1 Tb4 Cl4 16.0(3) 2 .
Tb3 Tb1 Tb4 Cl4 66.24(18) 2 .
Tb3 Tb1 Tb4 Cl4 179.78(18) . .
Tb4 Tb1 Tb4 Cl4 122.68(18) 2 .
O14 Tb1 Tb4 Tb2 -38.21(17) 2 .
O14 Tb1 Tb4 Tb2 106.2(3) . .
O15 Tb1 Tb4 Tb2 -106.1(3) . .
O15 Tb1 Tb4 Tb2 38.83(19) 2 .
O13 Tb1 Tb4 Tb2 0.0 . .
O12 Tb1 Tb4 Tb2 152(3) . .
O12 Tb1 Tb4 Tb2 -178.55(19) 2 .
N2 Tb1 Tb4 Tb2 108.9(2) . .
N2 Tb1 Tb4 Tb2 -106.7(2) 2 .
Tb3 Tb1 Tb4 Tb2 -56.442(19) 2 .
Tb3 Tb1 Tb4 Tb2 57.10(2) . .
Tb4 Tb1 Tb4 Tb2 0.0 2 .
O14 Tb1 Tb4 Tb3 -95.30(17) 2 .
O14 Tb1 Tb4 Tb3 49.1(3) . .
O15 Tb1 Tb4 Tb3 -163.1(3) . .
O15 Tb1 Tb4 Tb3 -18.26(19) 2 .
O13 Tb1 Tb4 Tb3 -57.10(2) . .
O12 Tb1 Tb4 Tb3 95(3) . .
O12 Tb1 Tb4 Tb3 124.35(19) 2 .
N2 Tb1 Tb4 Tb3 51.8(2) . .
N2 Tb1 Tb4 Tb3 -163.8(2) 2 .
Tb3 Tb1 Tb4 Tb3 -113.54(2) 2 .
Tb4 Tb1 Tb4 Tb3 -57.10(2) 2 .
O17 Tb3 Tb4 O14 144.4(3) 2 .
O16 Tb3 Tb4 O14 -154.6(4) . .
O15 Tb3 Tb4 O14 67.4(3) 2 .
O11 Tb3 Tb4 O14 -74.7(4) . .
O8 Tb3 Tb4 O14 102(6) . .
O13 Tb3 Tb4 O14 102.0(4) . .
O9 Tb3 Tb4 O14 -140.5(4) . .
N1 Tb3 Tb4 O14 -2.2(4) . .
Tb1 Tb3 Tb4 O14 49.4(3) . .
Tb2 Tb3 Tb4 O14 155.9(3) . .
O17 Tb3 Tb4 O15 84.0(3) 2 .
O16 Tb3 Tb4 O15 144.9(4) . .
O14 Tb3 Tb4 O15 -60.4(3) . .
O15 Tb3 Tb4 O15 7.0(2) 2 .
O11 Tb3 Tb4 O15 -135.1(3) . .
O8 Tb3 Tb4 O15 41(6) . .
O13 Tb3 Tb4 O15 41.6(4) . .
O9 Tb3 Tb4 O15 159.1(3) . .
N1 Tb3 Tb4 O15 -62.6(3) . .
Tb1 Tb3 Tb4 O15 -11.06(18) . .
Tb2 Tb3 Tb4 O15 95.50(18) . .
O17 Tb3 Tb4 O16 -60.9(4) 2 .
O14 Tb3 Tb4 O16 154.6(4) . .
O15 Tb3 Tb4 O16 -137.9(4) 2 .
O11 Tb3 Tb4 O16 79.9(4) . .
O8 Tb3 Tb4 O16 -104(6) . .
O13 Tb3 Tb4 O16 -103.4(4) . .
O9 Tb3 Tb4 O16 14.2(4) . .
N1 Tb3 Tb4 O16 152.5(4) . .
Tb1 Tb3 Tb4 O16 -156.0(3) . .
Tb2 Tb3 Tb4 O16 -49.4(3) . .
O17 Tb3 Tb4 O17 6.3(2) 2 .
O16 Tb3 Tb4 O17 67.2(3) . .
O14 Tb3 Tb4 O17 -138.1(3) . .
O15 Tb3 Tb4 O17 -70.7(2) 2 .
O11 Tb3 Tb4 O17 147.2(3) . .
O8 Tb3 Tb4 O17 -36(6) . .
O13 Tb3 Tb4 O17 -36.1(4) . .
O9 Tb3 Tb4 O17 81.4(3) . .
N1 Tb3 Tb4 O17 -140.3(3) . .
Tb1 Tb3 Tb4 O17 -88.76(18) . .
Tb2 Tb3 Tb4 O17 17.81(17) . .
O17 Tb3 Tb4 O6 -137.0(3) 2 .
O16 Tb3 Tb4 O6 -76.0(4) . .
O14 Tb3 Tb4 O6 78.6(4) . .
O15 Tb3 Tb4 O6 146.0(3) 2 .
O11 Tb3 Tb4 O6 3.9(3) . .
O8 Tb3 Tb4 O6 -180(100) . .
O13 Tb3 Tb4 O6 -179.4(4) . .
O9 Tb3 Tb4 O6 -61.9(3) . .
N1 Tb3 Tb4 O6 76.4(3) . .
Tb1 Tb3 Tb4 O6 128.0(2) . .
Tb2 Tb3 Tb4 O6 -125.5(2) . .
O17 Tb3 Tb4 O13 42.5(4) 2 .
O16 Tb3 Tb4 O13 103.4(4) . .
O14 Tb3 Tb4 O13 -102.0(4) . .
O15 Tb3 Tb4 O13 -34.6(4) 2 .
O11 Tb3 Tb4 O13 -176.7(4) . .
O8 Tb3 Tb4 O13 0(6) . .
O9 Tb3 Tb4 O13 117.5(4) . .
N1 Tb3 Tb4 O13 -104.2(4) . .
Tb1 Tb3 Tb4 O13 -52.6(3) . .
Tb2 Tb3 Tb4 O13 53.9(3) . .
O17 Tb3 Tb4 O7 158.4(3) 2 .
O16 Tb3 Tb4 O7 -140.7(4) . .
O14 Tb3 Tb4 O7 14.0(4) . .
O15 Tb3 Tb4 O7 81.4(3) 2 .
O11 Tb3 Tb4 O7 -60.7(3) . .
O8 Tb3 Tb4 O7 116(6) . .
O13 Tb3 Tb4 O7 116.0(4) . .
O9 Tb3 Tb4 O7 -126.5(3) . .
N1 Tb3 Tb4 O7 11.8(3) . .
Tb1 Tb3 Tb4 O7 63.4(2) . .
Tb2 Tb3 Tb4 O7 169.9(2) . .
O17 Tb3 Tb4 N7 -63.5(3) 2 .
O16 Tb3 Tb4 N7 -2.6(4) . .
O14 Tb3 Tb4 N7 152.0(4) . .
O15 Tb3 Tb4 N7 -140.6(3) 2 .
O11 Tb3 Tb4 N7 77.3(3) . .
O8 Tb3 Tb4 N7 -106(6) . .
O13 Tb3 Tb4 N7 -106.0(4) . .
O9 Tb3 Tb4 N7 11.5(3) . .
N1 Tb3 Tb4 N7 149.8(3) . .
Tb1 Tb3 Tb4 N7 -158.6(2) . .
Tb2 Tb3 Tb4 N7 -52.1(2) . .
O17 Tb3 Tb4 Cl4 91(4) 2 .
O16 Tb3 Tb4 Cl4 152(4) . .
O14 Tb3 Tb4 Cl4 -54(4) . .
O15 Tb3 Tb4 Cl4 14(4) 2 .
O11 Tb3 Tb4 Cl4 -128(4) . .
O8 Tb3 Tb4 Cl4 48(7) . .
O13 Tb3 Tb4 Cl4 48(4) . .
O9 Tb3 Tb4 Cl4 166(4) . .
N1 Tb3 Tb4 Cl4 -56(4) . .
Tb1 Tb3 Tb4 Cl4 -4(4) . .
Tb2 Tb3 Tb4 Cl4 102(4) . .
O17 Tb3 Tb4 Tb2 -11.49(18) 2 .
O16 Tb3 Tb4 Tb2 49.4(3) . .
O14 Tb3 Tb4 Tb2 -155.9(3) . .
O15 Tb3 Tb4 Tb2 -88.49(18) 2 .
O11 Tb3 Tb4 Tb2 129.3(2) . .
O8 Tb3 Tb4 Tb2 -54(6) . .
O13 Tb3 Tb4 Tb2 -53.9(3) . .
O9 Tb3 Tb4 Tb2 63.6(2) . .
N1 Tb3 Tb4 Tb2 -158.1(2) . .
Tb1 Tb3 Tb4 Tb2 -106.56(3) . .
O17 Tb3 Tb4 Tb1 95.08(18) 2 .
O16 Tb3 Tb4 Tb1 156.0(3) . .
O14 Tb3 Tb4 Tb1 -49.4(3) . .
O15 Tb3 Tb4 Tb1 18.07(17) 2 .
O11 Tb3 Tb4 Tb1 -124.1(2) . .
O8 Tb3 Tb4 Tb1 52(6) . .
O13 Tb3 Tb4 Tb1 52.6(3) . .
O9 Tb3 Tb4 Tb1 170.2(2) . .
N1 Tb3 Tb4 Tb1 -51.5(2) . .
Tb2 Tb3 Tb4 Tb1 106.56(3) . .
